data_4106468
loop_
_publ_author_name
'Norifumi Kishi'
'Zhiou Li'
'Kenji Yoza'
'Munetaka Akita'
'Michito Yoshizawa'

_publ_contact_author 'Michito Yoshizawa'
_publ_contact_author_email yoshizawa.m.ac@m.titech.ac.jp
_publ_section_title
;
 An M2L4 Molecular Capsule with an Anthracene Shell: Encapsulation of
 Large Guests up to 1 nm
;
_journal_name_full 'Journal of the American Chemical Society'
_journal_page_first 11438
_journal_page_last 11441
_journal_paper_doi 10.1021/ja2037029
_journal_volume 133
_journal_year 2011
_chemical_formula_sum 'C236 H192.5 N12 O37 Pd2'
_chemical_formula_weight 4001.32
_chemical_name_systematic
; 
 ? 
;
_space_group_IT_number 14
_symmetry_cell_setting monoclinic
_symmetry_space_group_name_Hall '-P 2ybc'
_symmetry_space_group_name_H-M 'P 1 21/c 1'
_atom_sites_solution_hydrogens geom
_atom_sites_solution_primary direct
_atom_sites_solution_secondary difmap
_audit_creation_method SHELXL-97
_cell_angle_alpha 90.00
_cell_angle_beta 92.511(2)
_cell_angle_gamma 90.00
_cell_formula_units_Z 4
_cell_length_a 33.515(5)
_cell_length_b 18.955(3)
_cell_length_c 30.323(5)
_cell_measurement_reflns_used 9840
_cell_measurement_temperature 93
_cell_measurement_theta_max 26.59
_cell_measurement_theta_min 2.25
_cell_volume 19245(5)
_computing_cell_refinement 'Bruker APEX2 (Bruker AXS, 2010)'
_computing_data_collection 'Bruker APEX2 (Bruker AXS, 2010)'
_computing_data_reduction 'Bruker SAINT (Bruker AXS, 2004)'
_computing_molecular_graphics 'Brukre SHELXTL (Bruker AXS,2008)'
_computing_publication_material 'Bruker XCIF (Bruker AXS, 2008)'
_computing_structure_refinement 'SHELXL-97 (Sheldrick, 1997)'
_computing_structure_solution 'SHELXS-97 (Sheldrick, 1997)'
_diffrn_ambient_temperature 93
_diffrn_detector_area_resol_mean 8.333
_diffrn_measured_fraction_theta_full 0.994
_diffrn_measured_fraction_theta_max 0.994
_diffrn_measurement_device_type 'Bruker APEXII CCD area detector'
_diffrn_measurement_method 'phi and omega scans'
_diffrn_radiation_monochromator 'Bruker Helios multilayer confocal mirror'
_diffrn_radiation_source 'Bruker TXS fine-focus rotating anode'
_diffrn_radiation_type MoK\a
_diffrn_radiation_wavelength 0.71073
_diffrn_reflns_av_R_equivalents 0.0790
_diffrn_reflns_av_sigmaI/netI 0.1192
_diffrn_reflns_limit_h_max 39
_diffrn_reflns_limit_h_min -34
_diffrn_reflns_limit_k_max 20
_diffrn_reflns_limit_k_min -22
_diffrn_reflns_limit_l_max 36
_diffrn_reflns_limit_l_min -36
_diffrn_reflns_number 90143
_diffrn_reflns_theta_full 25.03
_diffrn_reflns_theta_max 25.03
_diffrn_reflns_theta_min 2.07
_exptl_absorpt_coefficient_mu 0.270
_exptl_absorpt_correction_T_max 0.9893
_exptl_absorpt_correction_T_min 0.9761
_exptl_absorpt_correction_type empirical
_exptl_absorpt_process_details
;
SADABS Sheldrick 1996
;
_exptl_crystal_colour 'pale yellow'
_exptl_crystal_density_diffrn 1.381
_exptl_crystal_description plate
_exptl_crystal_F_000 8322
_exptl_crystal_size_max 0.09
_exptl_crystal_size_mid 0.08
_exptl_crystal_size_min 0.04
_refine_diff_density_max 1.772
_refine_diff_density_min -1.442
_refine_diff_density_rms 0.128
_refine_ls_extinction_method none
_refine_ls_goodness_of_fit_ref 1.022
_refine_ls_hydrogen_treatment constr
_refine_ls_matrix_type full
_refine_ls_number_parameters 2605
_refine_ls_number_reflns 33809
_refine_ls_number_restraints 3932
_refine_ls_restrained_S_all 1.029
_refine_ls_R_factor_all 0.1732
_refine_ls_R_factor_gt 0.1042
_refine_ls_shift/su_max 0.018
_refine_ls_shift/su_mean 0.000
_refine_ls_structure_factor_coef Fsqd
_refine_ls_weighting_details 'calc w=1/[\s^2^(Fo^2^)+(0.1251P)^2^+161.7128P] where P=(Fo^2^+2Fc^2^)/3'
_refine_ls_weighting_scheme calc
_refine_ls_wR_factor_gt 0.2645
_refine_ls_wR_factor_ref 0.3002
_reflns_number_gt 19629
_reflns_number_total 33809
_reflns_threshold_expression >2sigma(I)
_cod_data_source_file ja2037029_si_002.cif
_cod_data_source_block nk253_7F
_cod_original_sg_symbol_H-M 'P 1 21/c 1 '
_cod_original_formula_sum 'C236 H192.50 N12 O37 Pd2'
_cod_database_code 4106468

loop_
_symmetry_equiv_pos_as_xyz
'x, y, z'
'-x, y+1/2, -z+1/2'
'-x, -y, -z'
'x, -y-1/2, z-1/2'

loop_
_atom_site_label
_atom_site_type_symbol
_atom_site_fract_x
_atom_site_fract_y
_atom_site_fract_z
_atom_site_U_iso_or_equiv
_atom_site_adp_type
_atom_site_occupancy
_atom_site_symmetry_multiplicity
_atom_site_calc_flag
_atom_site_refinement_flags
C1 C 0.2689(3) 0.9171(5) 0.1330(3) 0.0408(12) Uani 1 1 d U
C2 C 0.1964(3) 0.9076(5) 0.1147(3) 0.0416(12) Uani 1 1 d U
C3 C 0.2366(3) 0.9151(5) 0.1013(3) 0.0400(11) Uani 1 1 d U
C4 C 0.2835(3) 0.9322(5) 0.0420(3) 0.0415(12) Uani 1 1 d U
C5 C 0.2433(3) 0.9222(5) 0.0558(3) 0.0406(12) Uani 1 1 d U
C6 C 0.2175(3) 0.3957(6) 0.5715(4) 0.0562(13) Uani 1 1 d U
C7 C 0.3085(3) 0.9242(5) 0.1170(3) 0.0410(13) Uani 1 1 d U
H7A H 0.3307 0.9240 0.1376 0.049 Uiso 1 1 calc R
C8 C 0.2113(3) 0.9242(5) 0.0242(3) 0.0439(12) Uani 1 1 d U
C9 C 0.2847(3) 0.3905(5) 0.6072(4) 0.0529(13) Uani 1 1 d U
C10 C 0.2612(3) 0.9148(5) 0.1788(3) 0.0435(13) Uani 1 1 d U
C11 C 0.1905(3) 0.9059(5) 0.1602(3) 0.0435(14) Uani 1 1 d U
H11A H 0.1641 0.9021 0.1703 0.052 Uiso 1 1 calc R
C12 C 0.2263(3) 0.4019(6) 0.6523(4) 0.0560(13) Uani 1 1 d U
C13 C 0.2225(3) 0.9097(5) 0.1906(4) 0.0435(14) Uani 1 1 d U
H13A H 0.2172 0.9086 0.2211 0.052 Uiso 1 1 calc R
C14 C 0.3150(3) 0.9311(5) 0.0738(3) 0.0414(14) Uani 1 1 d U
H14A H 0.3416 0.9354 0.0646 0.050 Uiso 1 1 calc R
C15 C 0.2946(3) 0.9190(6) 0.2127(4) 0.051(2) Uani 1 1 d U
H15A H 0.2838 0.9169 0.2422 0.077 Uiso 1 1 calc R
H15B H 0.3090 0.9636 0.2093 0.077 Uiso 1 1 calc R
H15C H 0.3129 0.8794 0.2089 0.077 Uiso 1 1 calc R
C16 C 0.3118(3) 0.3929(6) 0.6465(4) 0.0557(13) Uani 1 1 d U
C17 C 0.2189(3) 0.9364(5) -0.0204(4) 0.0470(14) Uani 1 1 d U
H17A H 0.1976 0.9371 -0.0420 0.056 Uiso 1 1 calc R
C18 C 0.2543(3) 0.4020(6) 0.6906(4) 0.0567(15) Uani 1 1 d U
H18A H 0.2438 0.4052 0.7191 0.068 Uiso 1 1 calc R
C19 C 0.2360(3) 0.3879(5) 0.5305(4) 0.0564(15) Uani 1 1 d U
H19A H 0.2192 0.3856 0.5045 0.068 Uiso 1 1 calc R
C20 C 0.1716(3) 0.9148(5) 0.0388(4) 0.0452(14) Uani 1 1 d U
H20A H 0.1498 0.9141 0.0177 0.054 Uiso 1 1 calc R
C21 C 0.1622(4) 0.4171(6) 0.6169(4) 0.0590(16) Uani 1 1 d U
H21A H 0.1345 0.4264 0.6187 0.071 Uiso 1 1 calc R
C22 C 0.1875(3) 0.4134(6) 0.6572(4) 0.0567(15) Uani 1 1 d U
H22A H 0.1769 0.4188 0.6855 0.068 Uiso 1 1 calc R
C23 C 0.1781(4) 0.4075(6) 0.5766(4) 0.0584(15) Uani 1 1 d U
C24 C 0.2444(3) 0.3950(6) 0.6108(4) 0.0547(13) Uani 1 1 d U
C25 C 0.2765(3) 0.3834(6) 0.5259(4) 0.0565(15) Uani 1 1 d U
H25A H 0.2870 0.3784 0.4975 0.068 Uiso 1 1 calc R
C26 C 0.1646(3) 0.9068(5) 0.0824(3) 0.0442(14) Uani 1 1 d U
H26A H 0.1380 0.9006 0.0912 0.053 Uiso 1 1 calc R
C27 C 0.3032(3) 0.3864(6) 0.5650(4) 0.0558(13) Uani 1 1 d U
C28 C 0.2888(3) 0.9443(5) -0.0033(3) 0.0447(14) Uani 1 1 d U
H28A H 0.3151 0.9504 -0.0132 0.054 Uiso 1 1 calc R
C29 C 0.2579(3) 0.9473(5) -0.0324(4) 0.0478(14) Uani 1 1 d U
H29A H 0.2627 0.9573 -0.0624 0.057 Uiso 1 1 calc R
C30 C 0.3518(3) 0.3943(6) 0.6414(4) 0.0577(15) Uani 1 1 d U
H30A H 0.3695 0.3956 0.6667 0.069 Uiso 1 1 calc R
C31 C 0.3425(3) 0.3893(6) 0.5614(4) 0.0570(15) Uani 1 1 d U
H31A H 0.3536 0.3884 0.5331 0.068 Uiso 1 1 calc R
C32 C 0.2944(3) 0.3979(6) 0.6874(4) 0.0570(15) Uani 1 1 d U
H32A H 0.3111 0.3984 0.7136 0.068 Uiso 1 1 calc R
C33 C 0.3674(4) 0.3937(6) 0.5993(4) 0.0586(16) Uani 1 1 d U
H33A H 0.3955 0.3963 0.5965 0.070 Uiso 1 1 calc R
C34 C 0.1488(4) 0.4102(7) 0.5355(4) 0.069(3) Uani 1 1 d U
H34A H 0.1217 0.4193 0.5450 0.103 Uiso 1 1 calc R
H34B H 0.1493 0.3649 0.5200 0.103 Uiso 1 1 calc R
H34C H 0.1569 0.4480 0.5158 0.103 Uiso 1 1 calc R
C35 C 0.3816(2) 0.3108(5) 0.7578(3) 0.0309(11) Uani 1 1 d U
C36 C 0.3286(2) 0.7639(4) 0.6321(3) 0.0280(12) Uani 1 1 d U
H36A H 0.3112 0.7290 0.6429 0.034 Uiso 1 1 calc R
C38 C 0.2795(2) 0.2045(4) 0.6916(3) 0.0305(12) Uani 1 1 d U
H38A H 0.2917 0.2409 0.6754 0.037 Uiso 1 1 calc R
C39 C 0.3297(3) 0.3618(5) 0.8014(3) 0.0320(11) Uani 1 1 d U
C40 C 0.3199(2) 0.6624(5) 0.4164(3) 0.0307(11) Uani 1 1 d U
C41 C 0.3796(2) 0.2999(4) 0.4572(3) 0.0296(11) Uani 1 1 d U
C42 C 0.4106(2) 0.3448(4) 0.4723(3) 0.0273(10) Uani 1 1 d U
C43 C 0.2507(3) 0.6515(5) 0.8188(3) 0.0346(13) Uani 1 1 d U
H43A H 0.2777 0.6530 0.8297 0.041 Uiso 1 1 calc R
C44 C 0.1606(3) 0.3654(5) 0.4073(3) 0.0415(12) Uani 1 1 d U
C45 C 0.4202(2) 0.3144(5) 0.7390(3) 0.0316(12) Uani 1 1 d U
H45A H 0.4377 0.3524 0.7467 0.038 Uiso 1 1 calc R
C46 C 0.4310(2) 0.6348(5) 0.4873(3) 0.0289(12) Uani 1 1 d U
H46A H 0.4469 0.5941 0.4830 0.035 Uiso 1 1 calc R
C47 C 0.2684(2) 0.1497(4) 0.7604(3) 0.0325(13) Uani 1 1 d U
H47A H 0.2726 0.1464 0.7915 0.039 Uiso 1 1 calc R
C48 C 0.3685(2) 0.7015(4) 0.4726(3) 0.0284(11) Uani 1 1 d U
C49 C 0.3662(2) 0.1852(4) 0.5588(3) 0.0291(11) Uani 1 1 d U
C50 C 0.3848(2) 0.6651(5) 0.7547(3) 0.0313(11) Uani 1 1 d U
C51 C 0.3866(3) 0.1280(4) 0.5785(3) 0.0307(12) Uani 1 1 d U
H51A H 0.4136 0.1188 0.5722 0.037 Uiso 1 1 calc R
C52 C 0.1293(3) 0.2756(5) 0.7190(3) 0.0375(11) Uani 1 1 d U
C53 C 0.3265(2) 0.1950(4) 0.5690(3) 0.0288(12) Uani 1 1 d U
H53A H 0.3124 0.2337 0.5560 0.035 Uiso 1 1 calc R
C54 C 0.3317(2) 0.7084(4) 0.4501(3) 0.0297(11) Uani 1 1 d U
C55 C 0.4003(2) 0.4712(4) 0.4505(3) 0.0267(12) Uani 1 1 d U
H55A H 0.3827 0.4751 0.4740 0.032 Uiso 1 1 calc R
C56 C 0.1312(3) 0.2172(5) 0.6450(3) 0.0340(11) Uani 1 1 d U
C57 C 0.4527(2) 0.4600(4) 0.3831(3) 0.0275(12) Uani 1 1 d U
H57A H 0.4712 0.4570 0.3603 0.033 Uiso 1 1 calc R
C58 C 0.3689(3) 0.3625(5) 0.7866(3) 0.0311(11) Uani 1 1 d U
C59 C 0.1713(3) 0.2160(5) 0.6362(3) 0.0326(12) Uani 1 1 d U
H59A H 0.1881 0.2519 0.6485 0.039 Uiso 1 1 calc R
C60 C 0.2520(2) 0.8633(4) 0.4972(3) 0.0302(12) Uani 1 1 d U
H60A H 0.2343 0.8977 0.5082 0.036 Uiso 1 1 calc R
C61 C 0.3604(2) 0.3079(5) 0.4150(3) 0.0322(13) Uani 1 1 d U
H61A H 0.3673 0.3470 0.3972 0.039 Uiso 1 1 calc R
C62 C 0.3814(2) 0.5939(4) 0.4303(3) 0.0278(10) Uani 1 1 d U
C63 C 0.3844(2) 0.2357(4) 0.5281(3) 0.0289(11) Uani 1 1 d U
C64 C 0.3384(2) 0.8607(4) 0.5878(3) 0.0303(12) Uani 1 1 d U
H64A H 0.3281 0.8949 0.5674 0.036 Uiso 1 1 calc R
C65 C 0.3933(3) 0.8137(4) 0.6291(3) 0.0304(12) Uani 1 1 d U
H65A H 0.4208 0.8142 0.6378 0.037 Uiso 1 1 calc R
C66 C 0.0962(3) 0.3905(5) 0.7269(3) 0.0396(11) Uani 1 1 d U
C67 C 0.1734(3) 0.8774(5) 0.5910(3) 0.0349(13) Uani 1 1 d U
H67A H 0.1866 0.9105 0.6101 0.042 Uiso 1 1 calc R
C68 C 0.3684(2) 0.7630(4) 0.6461(3) 0.0288(11) Uani 1 1 d U
C69 C 0.1966(3) 0.6997(4) 0.7711(3) 0.0327(11) Uani 1 1 d U
C70 C 0.3736(2) 0.7180(4) 0.7229(3) 0.0305(11) Uani 1 1 d U
C71 C 0.1013(3) 0.4913(6) 0.4308(4) 0.0499(14) Uani 1 1 d U
H71A H 0.1186 0.4900 0.4565 0.060 Uiso 1 1 calc R
C72 C 0.2874(2) 0.2017(4) 0.7366(3) 0.0313(11) Uani 1 1 d U
C73 C 0.0882(3) 0.6854(5) 0.5159(3) 0.0361(11) Uani 1 1 d U
C74 C 0.3785(2) 0.8626(4) 0.5999(3) 0.0301(12) Uani 1 1 d U
H74A H 0.3955 0.8973 0.5882 0.036 Uiso 1 1 calc R
C75 C 0.3883(3) 0.4856(4) 0.7703(3) 0.0322(12) Uani 1 1 d U
H75A H 0.3658 0.4868 0.7501 0.039 Uiso 1 1 calc R
C76 C 0.1515(3) 0.2194(5) 0.7400(3) 0.0408(13) Uani 1 1 d U
H76A H 0.1587 0.1797 0.7230 0.049 Uiso 1 1 calc R
C77 C 0.1076(3) 0.1648(4) 0.6272(3) 0.0331(13) Uani 1 1 d U
H77A H 0.0799 0.1634 0.6329 0.040 Uiso 1 1 calc R
C78 C 0.2633(3) 0.8846(4) 0.6761(3) 0.0318(13) Uani 1 1 d U
H78A H 0.2812 0.9148 0.6616 0.038 Uiso 1 1 calc R
C79 C 0.4022(2) 0.6483(4) 0.6653(3) 0.0285(11) Uani 1 1 d U
C80 C 0.4805(3) 0.3683(5) 0.5696(3) 0.0325(13) Uani 1 1 d U
H80A H 0.5021 0.3980 0.5789 0.039 Uiso 1 1 calc R
C81 C 0.2902(2) 0.7613(4) 0.5076(3) 0.0292(12) Uani 1 1 d U
H81A H 0.2990 0.7238 0.5264 0.035 Uiso 1 1 calc R
C82 C 0.1240(3) 0.1136(5) 0.6007(3) 0.0340(13) Uani 1 1 d U
H82A H 0.1077 0.0776 0.5877 0.041 Uiso 1 1 calc R
C83 C 0.4527(3) 0.4856(5) 0.8290(3) 0.0352(13) Uani 1 1 d U
H83A H 0.4751 0.4852 0.8493 0.042 Uiso 1 1 calc R
C84 C 0.2636(3) 0.8685(5) 0.4542(3) 0.0321(13) Uani 1 1 d U
H84A H 0.2537 0.9055 0.4357 0.039 Uiso 1 1 calc R
C85 C 0.3699(3) 0.2026(5) 0.7141(3) 0.0317(13) Uani 1 1 d U
H85A H 0.3534 0.1635 0.7062 0.038 Uiso 1 1 calc R
C86 C 0.4297(2) 0.3341(4) 0.5139(3) 0.0277(11) Uani 1 1 d U
C87 C 0.2003(3) 0.2055(5) 0.4724(3) 0.0346(11) Uani 1 1 d U
C88 C 0.2620(3) 0.3107(5) 0.7987(3) 0.0352(13) Uani 1 1 d U
H88A H 0.2433 0.2764 0.7882 0.042 Uiso 1 1 calc R
C89 C 0.4620(2) 0.3779(5) 0.5293(3) 0.0294(12) Uani 1 1 d U
H89A H 0.4708 0.4149 0.5109 0.035 Uiso 1 1 calc R
C90 C 0.2115(2) 0.2087(5) 0.5167(3) 0.0316(12) Uani 1 1 d U
H90A H 0.2007 0.2453 0.5340 0.038 Uiso 1 1 calc R
C91 C 0.3945(3) 0.4251(5) 0.7956(3) 0.0328(11) Uani 1 1 d U
C92 C 0.3274(2) 0.0979(4) 0.6149(3) 0.0301(12) Uani 1 1 d U
H92A H 0.3139 0.0672 0.6341 0.036 Uiso 1 1 calc R
C93 C 0.4205(2) 0.4080(4) 0.4446(3) 0.0272(11) Uani 1 1 d U
C94 C 0.3672(2) 0.2430(4) 0.4853(3) 0.0304(11) Uani 1 1 d U
C95 C 0.1858(3) 0.5943(5) 0.8165(3) 0.0345(13) Uani 1 1 d U
H95A H 0.1689 0.5577 0.8260 0.041 Uiso 1 1 calc R
C96 C 0.3155(2) 0.2545(5) 0.7568(3) 0.0310(11) Uani 1 1 d U
C97 C 0.1186(3) 0.3343(5) 0.7458(3) 0.0393(12) Uani 1 1 d U
C98 C 0.1437(3) 0.7436(5) 0.7206(3) 0.0353(11) Uani 1 1 d U
C99 C 0.1365(3) 0.7840(5) 0.5336(3) 0.0354(11) Uani 1 1 d U
C100 C 0.2115(3) 0.7972(4) 0.7185(3) 0.0326(11) Uani 1 1 d U
C101 C 0.1233(3) 0.6663(5) 0.4330(3) 0.0406(12) Uani 1 1 d U
C102 C 0.3822(2) 0.7090(4) 0.6789(3) 0.0297(11) Uani 1 1 d U
C103 C 0.3034(2) 0.7637(4) 0.4653(3) 0.0303(11) Uani 1 1 d U
C104 C 0.4130(3) 0.5442(4) 0.7728(3) 0.0311(11) Uani 1 1 d U
C105 C 0.2825(3) 0.6679(5) 0.3915(3) 0.0343(13) Uani 1 1 d U
H10A H 0.2646 0.7048 0.3983 0.041 Uiso 1 1 calc R
C106 C 0.2207(2) 0.7868(4) 0.6748(3) 0.0303(12) Uani 1 1 d U
H10B H 0.2092 0.7476 0.6592 0.036 Uiso 1 1 calc R
C107 C 0.4318(2) 0.5217(4) 0.3894(3) 0.0282(11) Uani 1 1 d U
C108 C 0.4457(3) 0.5431(5) 0.8027(3) 0.0326(11) Uani 1 1 d U
C109 C 0.4464(2) 0.4024(4) 0.4103(3) 0.0286(11) Uani 1 1 d U
C110 C 0.3378(3) 0.1946(5) 0.4673(3) 0.0344(13) Uani 1 1 d U
H11B H 0.3295 0.1560 0.4846 0.041 Uiso 1 1 calc R
C111 C 0.4441(3) 0.6857(4) 0.5164(3) 0.0301(12) Uani 1 1 d U
H11C H 0.4693 0.6806 0.5317 0.036 Uiso 1 1 calc R
C112 C 0.1641(3) 0.1154(5) 0.5936(3) 0.0328(13) Uani 1 1 d U
H11D H 0.1755 0.0798 0.5760 0.039 Uiso 1 1 calc R
C113 C 0.2896(2) 0.8198(4) 0.4385(3) 0.0321(12) Uani 1 1 d U
H11E H 0.2985 0.8240 0.4093 0.039 Uiso 1 1 calc R
C114 C 0.1322(3) 0.6387(5) 0.7659(3) 0.0356(11) Uani 1 1 d U
C115 C 0.4205(2) 0.7454(5) 0.5239(3) 0.0311(13) Uani 1 1 d U
H11F H 0.4301 0.7809 0.5438 0.037 Uiso 1 1 calc R
C116 C 0.0415(3) 0.6450(5) 0.5692(3) 0.0385(13) Uani 1 1 d U
H11G H 0.0305 0.6486 0.5975 0.046 Uiso 1 1 calc R
C117 C 0.4098(2) 0.6353(4) 0.6197(3) 0.0300(12) Uani 1 1 d U
H11H H 0.4022 0.6694 0.5979 0.036 Uiso 1 1 calc R
C118 C 0.1193(3) 0.7317(5) 0.5033(3) 0.0364(11) Uani 1 1 d U
C119 C 0.3025(3) 0.3064(5) 0.7858(3) 0.0325(11) Uani 1 1 d U
C120 C 0.1763(3) 0.7780(5) 0.5476(3) 0.0336(13) Uani 1 1 d U
H12A H 0.1913 0.7396 0.5368 0.040 Uiso 1 1 calc R
C122 C 0.3155(3) 0.4148(5) 0.8295(3) 0.0349(13) Uani 1 1 d U
H12B H 0.3332 0.4507 0.8401 0.042 Uiso 1 1 calc R
C123 C 0.3554(2) 0.2554(4) 0.7429(3) 0.0300(11) Uani 1 1 d U
C124 C 0.4403(3) 0.5239(5) 0.6388(3) 0.0321(13) Uani 1 1 d U
H12C H 0.4537 0.4827 0.6296 0.039 Uiso 1 1 calc R
C125 C 0.4677(3) 0.3145(5) 0.5975(3) 0.0342(13) Uani 1 1 d U
H12D H 0.4808 0.3077 0.6256 0.041 Uiso 1 1 calc R
C126 C 0.1323(3) 0.2592(5) 0.4635(3) 0.0433(12) Uani 1 1 d U
C127 C 0.3326(3) 0.2615(5) 0.3992(3) 0.0348(13) Uani 1 1 d U
H12E H 0.3205 0.2676 0.3705 0.042 Uiso 1 1 calc R
C128 C 0.4334(2) 0.5331(4) 0.6818(3) 0.0304(12) Uani 1 1 d U
H12F H 0.4419 0.4977 0.7024 0.036 Uiso 1 1 calc R
C129 C 0.2164(3) 0.1520(5) 0.4471(3) 0.0349(13) Uani 1 1 d U
H12G H 0.2092 0.1475 0.4166 0.042 Uiso 1 1 calc R
C130 C 0.1176(3) 0.6873(5) 0.7342(3) 0.0358(11) Uani 1 1 d U
C131 C 0.0431(3) 0.5850(5) 0.5004(3) 0.0382(13) Uani 1 1 d U
H13B H 0.0335 0.5487 0.4813 0.046 Uiso 1 1 calc R
C132 C 0.4322(3) 0.2635(5) 0.7100(3) 0.0323(13) Uani 1 1 d U
H13C H 0.4579 0.2663 0.6981 0.039 Uiso 1 1 calc R
C133 C 0.3841(2) 0.7529(5) 0.5030(3) 0.0302(12) Uani 1 1 d U
H13D H 0.3686 0.7935 0.5088 0.036 Uiso 1 1 calc R
C134 C 0.1354(3) 0.7235(5) 0.4612(3) 0.0393(12) Uani 1 1 d U
C135 C 0.3530(3) 0.7799(5) 0.7385(3) 0.0337(13) Uani 1 1 d U
H13E H 0.3453 0.8162 0.7183 0.040 Uiso 1 1 calc R
C136 C 0.1692(3) 0.7055(5) 0.3789(3) 0.0448(14) Uani 1 1 d U
H13F H 0.1813 0.6995 0.3514 0.054 Uiso 1 1 calc R
C137 C 0.0881(3) 0.4550(5) 0.7538(3) 0.0406(12) Uani 1 1 d U
C138 C 0.2559(3) 0.8963(5) 0.7199(3) 0.0354(13) Uani 1 1 d U
H13G H 0.2690 0.9336 0.7356 0.042 Uiso 1 1 calc R
C139 C 0.2432(3) 0.1028(5) 0.7377(3) 0.0333(13) Uani 1 1 d U
H13H H 0.2298 0.0673 0.7535 0.040 Uiso 1 1 calc R
C140 C 0.1064(3) 0.3152(6) 0.4477(3) 0.0467(12) Uani 1 1 d U
C141 C 0.3743(3) 0.6749(5) 0.7998(3) 0.0347(13) Uani 1 1 d U
H14B H 0.3812 0.6396 0.8210 0.042 Uiso 1 1 calc R
C142 C 0.3667(3) 0.0851(4) 0.6073(3) 0.0317(13) Uani 1 1 d U
H14C H 0.3802 0.0469 0.6217 0.038 Uiso 1 1 calc R
C143 C 0.3936(2) 0.6422(4) 0.4632(3) 0.0276(11) Uani 1 1 d U
C144 C 0.1725(3) 0.2596(5) 0.4522(3) 0.0379(11) Uani 1 1 d U
C145 C 0.1152(3) 0.8408(5) 0.5501(3) 0.0371(13) Uani 1 1 d U
H14D H 0.0881 0.8480 0.5406 0.045 Uiso 1 1 calc R
C146 C 0.1866(3) 0.3114(5) 0.4233(3) 0.0399(12) Uani 1 1 d U
C147 C 0.3455(2) 0.6041(4) 0.4053(3) 0.0294(11) Uani 1 1 d U
C148 C 0.1170(3) 0.2738(5) 0.6743(3) 0.0370(11) Uani 1 1 d U
C149 C 0.0708(3) 0.6901(5) 0.5579(3) 0.0367(13) Uani 1 1 d U
H14E H 0.0799 0.7253 0.5782 0.044 Uiso 1 1 calc R
C150 C 0.4048(2) 0.6037(4) 0.7411(3) 0.0303(11) Uani 1 1 d U
C151 C 0.4168(2) 0.2779(4) 0.5425(3) 0.0292(11) Uani 1 1 d U
C153 C 0.1163(3) 0.2072(6) 0.4915(3) 0.0480(14) Uani 1 1 d U
H15D H 0.1328 0.1694 0.5018 0.058 Uiso 1 1 calc R
C155 C 0.1704(3) 0.6446(5) 0.7849(3) 0.0335(11) Uani 1 1 d U
C156 C 0.2530(3) 0.1120(4) 0.5114(3) 0.0316(13) Uani 1 1 d U
H15E H 0.2718 0.0802 0.5248 0.038 Uiso 1 1 calc R
C157 C 0.4365(2) 0.2718(5) 0.5843(3) 0.0322(13) Uani 1 1 d U
H15F H 0.4277 0.2367 0.6041 0.039 Uiso 1 1 calc R
C159 C 0.1833(3) 0.7470(5) 0.7386(3) 0.0332(11) Uani 1 1 d U
C160 C 0.4272(3) 0.4270(5) 0.8261(3) 0.0377(11) Uani 1 1 d U
C161 C 0.2374(2) 0.1073(4) 0.6931(3) 0.0316(13) Uani 1 1 d U
H16A H 0.2204 0.0740 0.6783 0.038 Uiso 1 1 calc R
C162 C 0.0486(3) 0.5210(5) 0.8035(3) 0.0464(14) Uani 1 1 d U
H16B H 0.0262 0.5241 0.8216 0.056 Uiso 1 1 calc R
C163 C 0.4067(3) 0.2076(5) 0.6980(3) 0.0331(13) Uani 1 1 d U
H16C H 0.4155 0.1725 0.6782 0.040 Uiso 1 1 calc R
C164 C 0.1796(3) 0.7627(5) 0.4052(3) 0.0445(14) Uani 1 1 d U
H16D H 0.1982 0.7962 0.3950 0.053 Uiso 1 1 calc R
C165 C 0.0270(3) 0.5929(5) 0.5394(3) 0.0388(14) Uani 1 1 d U
H16E H 0.0056 0.5632 0.5472 0.047 Uiso 1 1 calc R
C166 C 0.2765(3) 0.4153(5) 0.8415(3) 0.0379(13) Uani 1 1 d U
H16F H 0.2677 0.4513 0.8606 0.045 Uiso 1 1 calc R
C168 C 0.2368(3) 0.7004(5) 0.7891(3) 0.0339(13) Uani 1 1 d U
H16G H 0.2544 0.7363 0.7800 0.041 Uiso 1 1 calc R
C169 C 0.2294(3) 0.8537(5) 0.7407(3) 0.0361(13) Uani 1 1 d U
H16H H 0.2233 0.8630 0.7704 0.043 Uiso 1 1 calc R
C171 C 0.3217(3) 0.2037(5) 0.4258(3) 0.0361(13) Uani 1 1 d U
H17B H 0.3027 0.1705 0.4144 0.043 Uiso 1 1 calc R
C172 C 0.2718(3) 0.6220(5) 0.3586(3) 0.0366(13) Uani 1 1 d U
H17C H 0.2469 0.6273 0.3429 0.044 Uiso 1 1 calc R
C174 C 0.2434(3) 0.1049(5) 0.4679(3) 0.0332(13) Uani 1 1 d U
H17D H 0.2549 0.0680 0.4515 0.040 Uiso 1 1 calc R
C175 C 0.1312(3) 0.3343(5) 0.7908(3) 0.0435(14) Uani 1 1 d U
H17E H 0.1250 0.3734 0.8089 0.052 Uiso 1 1 calc R
C176 C 0.2244(3) 0.5977(5) 0.8334(3) 0.0352(13) Uani 1 1 d U
H17F H 0.2337 0.5642 0.8548 0.042 Uiso 1 1 calc R
C177 C 0.3546(3) 0.7342(5) 0.8127(3) 0.0370(13) Uani 1 1 d U
H17G H 0.3477 0.7399 0.8426 0.044 Uiso 1 1 calc R
C178 C 0.4138(2) 0.5948(4) 0.6975(3) 0.0294(11) Uani 1 1 d U
C179 C 0.4279(2) 0.5746(4) 0.6074(3) 0.0322(13) Uani 1 1 d U
H17H H 0.4322 0.5664 0.5771 0.039 Uiso 1 1 calc R
C180 C 0.1068(3) 0.5753(5) 0.7741(3) 0.0395(12) Uani 1 1 d U
C181 C 0.1282(3) 0.7928(5) 0.6887(3) 0.0394(13) Uani 1 1 d U
H18B H 0.1445 0.8308 0.6797 0.047 Uiso 1 1 calc R
C182 C 0.1209(3) 0.3670(6) 0.4202(3) 0.0461(12) Uani 1 1 d U
C183 C 0.1759(3) 0.4185(5) 0.3793(3) 0.0428(14) Uani 1 1 d U
H18C H 0.1585 0.4540 0.3675 0.051 Uiso 1 1 calc R
C184 C 0.0788(3) 0.6831(5) 0.7142(3) 0.0398(13) Uani 1 1 d U
H18D H 0.0616 0.6461 0.7225 0.048 Uiso 1 1 calc R
C185 C 0.0748(3) 0.6299(5) 0.4864(3) 0.0384(11) Uani 1 1 d U
C186 C 0.0957(3) 0.4302(6) 0.4079(4) 0.0537(13) Uani 1 1 d U
C187 C 0.0825(3) 0.3873(5) 0.6830(3) 0.0444(12) Uani 1 1 d U
C188 C 0.0919(3) 0.3281(5) 0.6563(3) 0.0439(12) Uani 1 1 d U
C189 C 0.0655(3) 0.7307(5) 0.6833(3) 0.0423(14) Uani 1 1 d U
H18E H 0.0393 0.7268 0.6702 0.051 Uiso 1 1 calc R
C190 C 0.0835(3) 0.5560(6) 0.4195(4) 0.0501(12) Uani 1 1 d U
C191 C 0.4051(2) 0.5283(4) 0.4232(3) 0.0279(11) Uani 1 1 d U
C192 C 0.0912(3) 0.7859(5) 0.6711(3) 0.0421(14) Uani 1 1 d U
H19B H 0.0817 0.8193 0.6497 0.051 Uiso 1 1 calc R
C193 C 0.0932(3) 0.6190(5) 0.4464(3) 0.0419(12) Uani 1 1 d U
C194 C 0.2148(3) 0.4190(5) 0.3696(3) 0.0450(14) Uani 1 1 d U
H19C H 0.2244 0.4545 0.3506 0.054 Uiso 1 1 calc R
C195 C 0.0552(3) 0.4601(5) 0.7798(3) 0.0463(12) Uani 1 1 d U
C196 C 0.0745(3) 0.5772(6) 0.8009(3) 0.0471(12) Uani 1 1 d U
C197 C 0.1417(3) 0.6576(6) 0.3917(3) 0.0435(14) Uani 1 1 d U
H19D H 0.1349 0.6185 0.3734 0.052 Uiso 1 1 calc R
C198 C 0.0777(3) 0.3262(6) 0.6109(4) 0.0513(15) Uani 1 1 d U
H19E H 0.0842 0.2870 0.5930 0.062 Uiso 1 1 calc R
C199 C 0.1128(3) 0.5134(5) 0.7510(3) 0.0397(13) Uani 1 1 d U
H19F H 0.1349 0.5108 0.7325 0.048 Uiso 1 1 calc R
C200 C 0.1335(3) 0.8869(5) 0.5804(3) 0.0370(13) Uani 1 1 d U
H20B H 0.1188 0.9238 0.5935 0.044 Uiso 1 1 calc R
C201 C 0.3331(3) 0.5568(5) 0.3706(3) 0.0326(13) Uani 1 1 d U
H20C H 0.3499 0.5184 0.3636 0.039 Uiso 1 1 calc R
C203 C 0.2496(3) 0.3635(5) 0.8261(3) 0.0384(13) Uani 1 1 d U
H20D H 0.2226 0.3648 0.8346 0.046 Uiso 1 1 calc R
C204 C 0.3447(3) 0.7865(5) 0.7814(3) 0.0361(13) Uani 1 1 d U
H20E H 0.3317 0.8281 0.7908 0.043 Uiso 1 1 calc R
C206 C 0.0782(3) 0.2104(6) 0.5037(4) 0.0532(15) Uani 1 1 d U
H20F H 0.0682 0.1744 0.5220 0.064 Uiso 1 1 calc R
C207 C 0.0693(4) 0.4334(7) 0.3720(4) 0.0699(14) Uani 1 1 d U
C208 C 0.1624(3) 0.2216(5) 0.7832(3) 0.0453(14) Uani 1 1 d U
H20G H 0.1771 0.1837 0.7964 0.054 Uiso 1 1 calc R
C209 C 0.2275(3) 0.3142(5) 0.4124(3) 0.0430(14) Uani 1 1 d U
H20H H 0.2453 0.2783 0.4229 0.052 Uiso 1 1 calc R
C212 C 0.0592(4) 0.5586(7) 0.3821(4) 0.0639(13) Uani 1 1 d U
C215 C 0.0555(3) 0.3793(6) 0.5932(4) 0.0570(15) Uani 1 1 d U
H21B H 0.0458 0.3771 0.5633 0.068 Uiso 1 1 calc R
C217 C 0.2980(3) 0.5657(5) 0.3476(3) 0.0359(13) Uani 1 1 d U
H21C H 0.2908 0.5345 0.3240 0.043 Uiso 1 1 calc R
C219 C 0.0667(3) 0.3174(6) 0.4623(4) 0.0523(15) Uani 1 1 d U
H21D H 0.0494 0.3548 0.4531 0.063 Uiso 1 1 calc R
C220 C 0.1639(3) 0.7719(5) 0.4451(3) 0.0425(14) Uani 1 1 d U
H22B H 0.1720 0.8112 0.4627 0.051 Uiso 1 1 calc R
C221 C 0.1520(3) 0.2798(5) 0.8087(4) 0.0468(14) Uani 1 1 d U
H22C H 0.1598 0.2809 0.8392 0.056 Uiso 1 1 calc R
C222 C 0.0532(3) 0.2653(6) 0.4900(4) 0.0551(15) Uani 1 1 d U
H22D H 0.0266 0.2672 0.4996 0.066 Uiso 1 1 calc R
C223 C 0.2414(3) 0.3674(5) 0.3873(3) 0.0453(14) Uani 1 1 d U
H22E H 0.2690 0.3700 0.3816 0.054 Uiso 1 1 calc R
C225 C 0.0594(3) 0.4426(6) 0.6632(4) 0.0524(15) Uani 1 1 d U
H22F H 0.0529 0.4825 0.6804 0.063 Uiso 1 1 calc R
C231 C 0.0505(4) 0.4960(7) 0.3594(4) 0.0682(15) Uani 1 1 d U
H23A H 0.0316 0.4963 0.3352 0.082 Uiso 1 1 calc R
C233 C 0.0464(3) 0.4394(6) 0.6202(4) 0.0573(16) Uani 1 1 d U
H23B H 0.0311 0.4772 0.6078 0.069 Uiso 1 1 calc R
O1D O 0.0304(2) 0.4025(4) 0.7784(2) 0.0552(13) Uani 1 1 d DU
C1D C -0.0058(3) 0.4072(7) 0.8022(3) 0.0676(16) Uani 1 1 d DU
H1DA H -0.0250 0.3716 0.7903 0.081 Uiso 1 1 calc R
H1DB H -0.0178 0.4544 0.7971 0.081 Uiso 1 1 calc R
C2D C 0.0003(4) 0.3963(6) 0.8491(4) 0.0802(18) Uani 1 1 d DU
H2DA H 0.0215 0.4280 0.8612 0.096 Uiso 1 1 calc R
H2DB H -0.0246 0.4063 0.8643 0.096 Uiso 1 1 calc R
O2D O 0.0116(3) 0.3253(5) 0.8556(3) 0.092(2) Uani 1 1 d DU
C3D C 0.0182(5) 0.3111(9) 0.9005(4) 0.105(3) Uani 1 1 d DU
H3DA H 0.0255 0.2614 0.9045 0.157 Uiso 1 1 calc R
H3DB H -0.0062 0.3210 0.9161 0.157 Uiso 1 1 calc R
H3DC H 0.0399 0.3411 0.9124 0.157 Uiso 1 1 calc R
O1E O 0.0666(2) 0.6379(4) 0.8239(2) 0.0593(13) Uani 1 1 d DU
C1E C 0.0865(3) 0.6392(8) 0.8652(4) 0.0784(17) Uani 1 1 d DU
H1EA H 0.0919 0.5895 0.8737 0.094 Uiso 1 1 calc R
H1EB H 0.1128 0.6616 0.8612 0.094 Uiso 1 1 calc R
C2E C 0.0702(3) 0.6715(8) 0.9011(4) 0.0901(19) Uani 1 1 d DU
H2EA H 0.0754 0.7228 0.8994 0.108 Uiso 1 1 calc R
H2EB H 0.0841 0.6537 0.9283 0.108 Uiso 1 1 calc R
O2E O 0.0294(3) 0.6615(6) 0.9048(3) 0.096(2) Uani 1 1 d DU
C3E C 0.0165(4) 0.7190(8) 0.9303(5) 0.105(3) Uani 1 1 d DU
H3EA H -0.0121 0.7140 0.9353 0.158 Uiso 1 1 calc R
H3EB H 0.0211 0.7632 0.9145 0.158 Uiso 1 1 calc R
H3EC H 0.0315 0.7196 0.9587 0.158 Uiso 1 1 calc R
O1F O 0.0603(3) 0.3706(5) 0.3510(3) 0.0897(16) Uani 1 1 d DU
C1F C 0.0524(5) 0.3816(8) 0.3056(4) 0.104(2) Uani 1 1 d DU
H1FA H 0.0739 0.4095 0.2925 0.125 Uiso 1 1 calc R
H1FB H 0.0266 0.4062 0.3000 0.125 Uiso 1 1 calc R
C2F C 0.0510(5) 0.3082(8) 0.2875(5) 0.110(2) Uani 1 1 d DU
H2FA H 0.0775 0.2893 0.2803 0.132 Uiso 1 1 calc R
H2FB H 0.0364 0.2745 0.3058 0.132 Uiso 1 1 calc R
O2F O 0.0282(3) 0.3334(6) 0.2503(4) 0.114(2) Uani 1 1 d DU
C3F C 0.0149(5) 0.2775(8) 0.2242(5) 0.110(3) Uani 1 1 d DU
H3FA H -0.0006 0.2957 0.1985 0.164 Uiso 1 1 calc R
H3FB H -0.0019 0.2465 0.2413 0.164 Uiso 1 1 calc R
H3FC H 0.0379 0.2509 0.2142 0.164 Uiso 1 1 calc R
O1G O 0.0436(3) 0.6220(5) 0.3704(3) 0.0741(15) Uani 1 1 d DU
C1G C 0.0359(4) 0.6379(8) 0.3240(4) 0.0850(18) Uani 1 1 d DU
H1GA H 0.0169 0.6777 0.3213 0.102 Uiso 1 1 calc R
H1GB H 0.0233 0.5964 0.3093 0.102 Uiso 1 1 calc R
C2G C 0.0725(4) 0.6563(7) 0.3017(5) 0.094(2) Uani 1 1 d DU
H2GA H 0.0660 0.6741 0.2715 0.113 Uiso 1 1 calc R
H2GB H 0.0878 0.6928 0.3185 0.113 Uiso 1 1 calc R
O2G O 0.0944(3) 0.5926(6) 0.3002(3) 0.101(2) Uani 1 1 d DU
C3G C 0.1256(5) 0.5859(10) 0.2730(5) 0.115(3) Uani 1 1 d DU
H3GA H 0.1371 0.5385 0.2762 0.173 Uiso 1 1 calc R
H3GB H 0.1461 0.6211 0.2810 0.173 Uiso 1 1 calc R
H3GC H 0.1161 0.5933 0.2423 0.173 Uiso 1 1 calc R
O1H O 0.46498(17) 0.3380(3) 0.40642(18) 0.0329(10) Uani 1 1 d DU
C1H C 0.4803(2) 0.3180(5) 0.3647(3) 0.0363(13) Uani 1 1 d DU
H1HA H 0.4971 0.2754 0.3692 0.044 Uiso 1 1 calc R
H1HB H 0.4978 0.3563 0.3546 0.044 Uiso 1 1 calc R
C2H C 0.4496(3) 0.3033(5) 0.3295(3) 0.0416(14) Uani 1 1 d DU
H2HA H 0.4611 0.2703 0.3081 0.050 Uiso 1 1 calc R
H2HB H 0.4270 0.2788 0.3429 0.050 Uiso 1 1 calc R
O2H O 0.43429(19) 0.3624(3) 0.3059(2) 0.0439(13) Uani 1 1 d DU
C3H C 0.4611(3) 0.3880(5) 0.2746(3) 0.048(2) Uani 1 1 d DU
H3HA H 0.4493 0.4292 0.2594 0.073 Uiso 1 1 calc R
H3HB H 0.4661 0.3510 0.2530 0.073 Uiso 1 1 calc R
H3HC H 0.4863 0.4015 0.2898 0.073 Uiso 1 1 calc R
O1J O 0.43499(16) 0.5803(3) 0.36304(18) 0.0310(10) Uani 1 1 d DU
C1J C 0.4559(3) 0.5739(5) 0.3230(3) 0.0356(13) Uani 1 1 d DU
H1JA H 0.4450 0.5341 0.3051 0.043 Uiso 1 1 calc R
H1JB H 0.4847 0.5652 0.3297 0.043 Uiso 1 1 calc R
C2J C 0.4503(3) 0.6411(5) 0.2988(3) 0.0400(13) Uani 1 1 d DU
H2JA H 0.4221 0.6461 0.2880 0.048 Uiso 1 1 calc R
H2JB H 0.4572 0.6815 0.3184 0.048 Uiso 1 1 calc R
O2J O 0.47593(18) 0.6391(3) 0.2627(2) 0.0446(13) Uani 1 1 d DU
C3J C 0.4708(3) 0.6995(5) 0.2363(3) 0.052(2) Uani 1 1 d DU
H3JA H 0.4888 0.6972 0.2117 0.078 Uiso 1 1 calc R
H3JB H 0.4770 0.7417 0.2540 0.078 Uiso 1 1 calc R
H3JC H 0.4431 0.7020 0.2247 0.078 Uiso 1 1 calc R
O1K O 0.43676(19) 0.3687(4) 0.8515(2) 0.0464(12) Uani 1 1 d DU
C1K C 0.4143(3) 0.3603(6) 0.8890(3) 0.0555(15) Uani 1 1 d DU
H1KA H 0.4159 0.3104 0.8987 0.067 Uiso 1 1 calc R
H1KB H 0.3859 0.3708 0.8811 0.067 Uiso 1 1 calc R
C2K C 0.4273(3) 0.4048(6) 0.9252(3) 0.0627(16) Uani 1 1 d DU
H2KA H 0.4245 0.4547 0.9160 0.075 Uiso 1 1 calc R
H2KB H 0.4098 0.3969 0.9502 0.075 Uiso 1 1 calc R
O2K O 0.4678(2) 0.3922(4) 0.9398(3) 0.0671(16) Uani 1 1 d DU
C3K C 0.4746(4) 0.3399(7) 0.9716(4) 0.078(3) Uani 1 1 d DU
H3KA H 0.5034 0.3361 0.9787 0.116 Uiso 1 1 calc R
H3KB H 0.4645 0.2947 0.9602 0.116 Uiso 1 1 calc R
H3KC H 0.4608 0.3523 0.9984 0.116 Uiso 1 1 calc R
O1M O 0.46973(17) 0.6015(3) 0.80191(19) 0.0345(11) Uani 1 1 d DU
C1M C 0.4971(3) 0.6135(5) 0.8388(3) 0.0394(13) Uani 1 1 d DU
H1MA H 0.5171 0.6492 0.8307 0.047 Uiso 1 1 calc R
H1MB H 0.5116 0.5692 0.8462 0.047 Uiso 1 1 calc R
C2M C 0.4766(3) 0.6381(5) 0.8779(3) 0.0444(14) Uani 1 1 d DU
H2MA H 0.4555 0.6043 0.8853 0.053 Uiso 1 1 calc R
H2MB H 0.4959 0.6418 0.9035 0.053 Uiso 1 1 calc R
O2M O 0.4598(2) 0.7047(3) 0.8680(2) 0.0479(14) Uani 1 1 d DU
C3M C 0.4353(3) 0.7304(6) 0.9012(3) 0.060(2) Uani 1 1 d DU
H3MA H 0.4243 0.7764 0.8924 0.090 Uiso 1 1 calc R
H3MB H 0.4512 0.7353 0.9290 0.090 Uiso 1 1 calc R
H3MC H 0.4134 0.6971 0.9054 0.090 Uiso 1 1 calc R
C1S C 0.4712(6) 0.8976(11) 0.6108(8) 0.065(4) Uani 0.50 1 d PDU
H1SA H 0.4639 0.8969 0.6417 0.097 Uiso 0.50 1 calc PR
H1SB H 0.4995 0.8855 0.6090 0.097 Uiso 0.50 1 calc PR
H1SC H 0.4549 0.8633 0.5939 0.097 Uiso 0.50 1 calc PR
C2S C 0.1179(5) 0.4276(10) 0.8956(6) 0.118(4) Uani 1 1 d DU
H1SD H 0.1059 0.4522 0.9201 0.177 Uiso 1 1 calc R
H1SE H 0.1212 0.3775 0.9030 0.177 Uiso 1 1 calc R
H1SF H 0.1005 0.4321 0.8689 0.177 Uiso 1 1 calc R
C3S C 0.0548(8) 0.5204(16) 0.0055(8) 0.088(5) Uani 0.50 1 d PDU
H1SG H 0.0830 0.5081 0.0099 0.133 Uiso 0.50 1 calc PR
H1SH H 0.0518 0.5565 -0.0176 0.133 Uiso 0.50 1 calc PR
H1SJ H 0.0395 0.4783 -0.0035 0.133 Uiso 0.50 1 calc PR
N1 N 0.2553(2) 0.1583(4) 0.6692(2) 0.0292(11) Uani 1 1 d U
N2 N 0.3073(2) 0.1524(4) 0.5963(2) 0.0293(11) Uani 1 1 d U
N3 N 0.2369(2) 0.1627(4) 0.5368(2) 0.0299(11) Uani 1 1 d U
N4 N 0.1876(2) 0.1661(4) 0.6109(2) 0.0315(12) Uani 1 1 d U
N5 N 0.2454(2) 0.8303(3) 0.6534(2) 0.0297(12) Uani 1 1 d U
N6 N 0.3136(2) 0.8125(3) 0.6035(2) 0.0280(11) Uani 1 1 d U
N7 N 0.2650(2) 0.8109(3) 0.5236(2) 0.0290(11) Uani 1 1 d U
N8 N 0.1947(2) 0.8236(4) 0.5756(2) 0.0325(12) Uani 1 1 d U
N9 N 0.3403(3) 0.9543(5) 0.4132(3) 0.140(3) Uani 1 1 d DU
N10 N 0.1736(3) 0.5036(5) 0.9968(2) 0.0647(18) Uani 1 1 d DU
N11 N 0.3536(2) 0.5093(5) 0.2167(3) 0.0666(19) Uani 1 1 d DU
N12 N 0.1465(2) 0.4982(4) 0.1834(3) 0.0644(18) Uani 1 1 d DU
O16 O 0.3278(4) 0.9345(6) 0.3766(3) 0.141(3) Uani 1 1 d DU
O17 O 0.3220(3) 0.9995(5) 0.4341(4) 0.125(3) Uani 1 1 d DU
O18 O 0.3714(3) 0.9282(7) 0.4295(4) 0.154(4) Uani 1 1 d DU
O19 O 0.1793(2) 0.5377(4) 0.9628(2) 0.077(2) Uani 1 1 d DU
O20 O 0.1465(2) 0.4596(4) 0.9970(3) 0.082(2) Uani 1 1 d DU
O21 O 0.1959(2) 0.5116(3) 1.0297(2) 0.0538(17) Uani 1 1 d DU
O22 O 0.3830(2) 0.5109(5) 0.2427(3) 0.100(3) Uani 1 1 d DU
O23 O 0.3234(2) 0.4782(4) 0.2273(3) 0.071(2) Uani 1 1 d DU
O24 O 0.3546(2) 0.5405(4) 0.1813(2) 0.0666(19) Uani 1 1 d DU
O25 O 0.17959(19) 0.5229(4) 0.1761(3) 0.071(2) Uani 1 1 d DU
O26 O 0.1436(2) 0.4484(4) 0.2092(3) 0.070(2) Uani 1 1 d DU
O27 O 0.1162(2) 0.5251(4) 0.1655(3) 0.0664(19) Uani 1 1 d DU
O16B O 0.3259(3) 0.9981(4) 0.5202(3) 0.085(3) Uani 1 1 d U
O1S O 0.4648(4) 0.9624(9) 0.5940(5) 0.068(4) Uani 0.50 1 d PDU
H1SK H 0.4416 0.9646 0.5824 0.103 Uiso 0.50 1 calc PR
O2S O 0.1543(4) 0.4564(6) 0.8882(4) 0.114(3) Uani 1 1 d DU
H2SK H 0.1524 0.4826 0.8658 0.171 Uiso 1 1 calc R
O3S O 0.0409(6) 0.5460(10) 0.0437(6) 0.091(5) Uani 0.50 1 d PDU
H3SK H 0.0599 0.5633 0.0590 0.136 Uiso 1 1 calc R
O1X O 0.2623(3) 0.9825(5) 0.5877(3) 0.102(3) Uani 1 1 d U
O2X O 0.4150(6) 0.9916(10) 0.5236(6) 0.197(7) Uani 1 1 d U
O3X O 0.3507(2) 0.4045(4) 0.3132(2) 0.0533(18) Uani 1 1 d U
O4X O 0.4490(3) 0.5501(5) 0.1868(3) 0.080(3) Uani 1 1 d U
O5X O 0.0277(3) 0.4419(6) 0.1049(4) 0.121(4) Uani 1 1 d U
O6X O 0.0528(3) 0.4336(7) 0.1923(4) 0.126(4) Uani 1 1 d U
Pd1 Pd 0.247204(19) 0.16163(3) 0.60313(2) 0.02763(18) Uani 1 1 d U
Pd2 Pd 0.254346(19) 0.81729(3) 0.58880(2) 0.02660(18) Uani 1 1 d U

loop_
_atom_site_aniso_label
_atom_site_aniso_U_11
_atom_site_aniso_U_22
_atom_site_aniso_U_33
_atom_site_aniso_U_23
_atom_site_aniso_U_13
_atom_site_aniso_U_12
C1 0.044(2) 0.026(2) 0.052(2) -0.001(2) 0.005(2) 0.001(2)
C2 0.043(2) 0.027(2) 0.056(2) -0.003(2) 0.007(2) 0.000(2)
C3 0.042(2) 0.025(2) 0.054(2) -0.004(2) 0.007(2) 0.001(2)
C4 0.043(2) 0.030(2) 0.052(2) -0.008(2) 0.006(2) 0.000(2)
C5 0.041(2) 0.027(2) 0.053(2) -0.007(2) 0.004(2) 0.001(2)
C6 0.062(2) 0.039(2) 0.067(3) 0.002(2) 0.004(2) -0.006(2)
C7 0.042(3) 0.028(2) 0.053(3) -0.003(2) 0.003(2) 0.000(2)
C8 0.044(2) 0.032(2) 0.056(2) -0.008(2) 0.003(2) -0.001(2)
C9 0.060(2) 0.034(2) 0.065(2) 0.001(2) 0.006(2) -0.002(2)
C10 0.048(2) 0.029(2) 0.054(3) 0.003(2) 0.006(2) 0.000(2)
C11 0.046(3) 0.028(3) 0.057(3) 0.001(2) 0.008(2) 0.000(2)
C12 0.064(2) 0.039(2) 0.066(3) 0.003(2) 0.008(2) -0.004(2)
C13 0.048(3) 0.028(3) 0.055(3) 0.004(2) 0.007(2) 0.001(2)
C14 0.041(3) 0.030(3) 0.053(3) -0.005(2) 0.005(2) -0.001(2)
C15 0.053(4) 0.045(4) 0.055(4) 0.008(4) 0.004(4) 0.001(4)
C16 0.063(2) 0.038(2) 0.067(3) 0.001(2) 0.006(2) 0.001(2)
C17 0.048(3) 0.038(3) 0.054(3) -0.009(2) 0.003(2) 0.002(2)
C18 0.066(3) 0.039(3) 0.065(3) 0.003(3) 0.007(3) -0.003(3)
C19 0.063(3) 0.039(3) 0.067(3) 0.002(3) 0.004(3) -0.006(3)
C20 0.044(3) 0.032(3) 0.059(3) -0.008(2) 0.001(2) -0.001(2)
C21 0.064(3) 0.043(3) 0.070(3) 0.003(3) 0.006(3) -0.004(3)
C22 0.063(3) 0.040(3) 0.067(3) 0.004(3) 0.008(3) -0.004(3)
C23 0.064(3) 0.042(3) 0.070(3) 0.001(3) 0.004(3) -0.005(3)
C24 0.062(2) 0.037(2) 0.066(2) 0.003(2) 0.006(2) -0.005(2)
C25 0.065(3) 0.039(3) 0.066(3) 0.001(3) 0.004(3) -0.003(3)
C26 0.043(3) 0.030(3) 0.060(3) -0.006(2) 0.004(2) -0.002(2)
C27 0.062(2) 0.038(2) 0.068(3) 0.000(2) 0.005(2) -0.001(2)
C28 0.046(3) 0.035(3) 0.053(3) -0.009(2) 0.008(2) 0.003(2)
C29 0.050(3) 0.040(3) 0.054(3) -0.009(3) 0.007(3) 0.004(3)
C30 0.062(3) 0.041(3) 0.070(3) 0.001(3) 0.005(3) 0.002(3)
C31 0.062(3) 0.040(3) 0.070(3) -0.001(3) 0.007(3) 0.000(3)
C32 0.067(3) 0.039(3) 0.066(3) 0.004(3) 0.007(3) -0.001(3)
C33 0.063(3) 0.042(3) 0.071(3) -0.001(3) 0.005(3) 0.002(3)
C34 0.072(5) 0.057(5) 0.077(5) 0.001(4) 0.003(4) -0.005(4)
C35 0.032(2) 0.030(2) 0.031(2) 0.0049(19) 0.0010(19) 0.0030(19)
C36 0.031(2) 0.020(2) 0.033(2) 0.000(2) 0.001(2) 0.000(2)
C38 0.028(2) 0.027(2) 0.038(2) 0.005(2) 0.005(2) 0.001(2)
C39 0.034(2) 0.029(2) 0.033(2) 0.0034(19) 0.0015(19) 0.0053(19)
C40 0.030(2) 0.032(2) 0.031(2) 0.0037(19) 0.0068(19) -0.0015(19)
C41 0.028(2) 0.029(2) 0.033(2) -0.0033(19) 0.0066(19) -0.0027(19)
C42 0.026(2) 0.027(2) 0.029(2) -0.0015(19) 0.0070(18) -0.0007(18)
C43 0.038(3) 0.031(3) 0.035(3) -0.005(2) 0.009(2) 0.003(2)
C44 0.040(2) 0.040(2) 0.045(2) -0.001(2) -0.001(2) 0.003(2)
C45 0.032(2) 0.031(2) 0.031(2) 0.004(2) 0.002(2) 0.002(2)
C46 0.030(2) 0.030(2) 0.028(2) 0.002(2) 0.006(2) 0.000(2)
C47 0.033(2) 0.029(2) 0.036(2) 0.006(2) 0.005(2) 0.001(2)
C48 0.029(2) 0.027(2) 0.029(2) 0.0017(19) 0.0084(19) -0.0001(19)
C49 0.030(2) 0.025(2) 0.033(2) -0.0008(19) 0.0056(19) -0.0024(19)
C50 0.030(2) 0.029(2) 0.035(2) -0.0026(19) 0.0005(19) 0.0009(19)
C51 0.031(2) 0.025(2) 0.036(2) 0.002(2) 0.005(2) -0.001(2)
C52 0.036(2) 0.032(2) 0.045(2) 0.004(2) 0.008(2) 0.004(2)
C53 0.031(2) 0.022(2) 0.034(2) -0.002(2) 0.005(2) -0.001(2)
C54 0.030(2) 0.028(2) 0.032(2) 0.0034(19) 0.0068(19) -0.0006(19)
C55 0.027(2) 0.026(2) 0.027(2) 0.000(2) 0.006(2) -0.001(2)
C56 0.032(2) 0.029(2) 0.041(2) 0.003(2) 0.005(2) 0.0000(19)
C57 0.028(2) 0.029(2) 0.026(2) -0.001(2) 0.007(2) -0.002(2)
C58 0.033(2) 0.029(2) 0.032(2) 0.0050(19) 0.0007(19) 0.0030(19)
C59 0.033(2) 0.027(2) 0.039(3) 0.003(2) 0.005(2) -0.002(2)
C60 0.031(2) 0.022(2) 0.037(3) 0.007(2) 0.001(2) -0.001(2)
C61 0.029(2) 0.033(2) 0.035(2) -0.004(2) 0.007(2) -0.002(2)
C62 0.028(2) 0.028(2) 0.028(2) 0.0032(18) 0.0065(18) -0.0020(18)
C63 0.028(2) 0.027(2) 0.032(2) -0.0011(19) 0.0072(19) -0.0017(18)
C64 0.033(2) 0.022(2) 0.036(3) 0.000(2) 0.001(2) -0.003(2)
C65 0.032(2) 0.024(2) 0.035(2) -0.004(2) 0.001(2) -0.002(2)
C66 0.039(2) 0.035(2) 0.046(2) 0.002(2) 0.010(2) 0.0023(19)
C67 0.034(2) 0.025(3) 0.046(3) 0.006(2) 0.003(2) 0.003(2)
C68 0.031(2) 0.022(2) 0.033(2) -0.0028(19) 0.0015(19) 0.0001(19)
C69 0.035(2) 0.028(2) 0.036(2) -0.0015(19) 0.012(2) 0.0031(19)
C70 0.029(2) 0.027(2) 0.035(2) -0.0034(19) 0.0003(19) 0.0013(19)
C71 0.047(3) 0.051(3) 0.051(3) 0.000(2) -0.005(2) 0.009(2)
C72 0.030(2) 0.028(2) 0.036(2) 0.0049(19) 0.005(2) 0.0030(19)
C73 0.030(2) 0.033(2) 0.045(2) 0.007(2) 0.001(2) 0.0033(19)
C74 0.033(2) 0.022(2) 0.035(3) -0.002(2) 0.001(2) -0.003(2)
C75 0.034(2) 0.029(2) 0.033(2) 0.002(2) 0.000(2) 0.003(2)
C76 0.040(3) 0.036(3) 0.047(3) 0.004(2) 0.009(2) 0.008(2)
C77 0.031(2) 0.028(2) 0.040(3) 0.002(2) 0.006(2) -0.001(2)
C78 0.034(3) 0.022(2) 0.039(3) 0.002(2) 0.006(2) 0.000(2)
C79 0.028(2) 0.024(2) 0.033(2) -0.0009(19) 0.0022(19) 0.0012(19)
C80 0.031(2) 0.035(3) 0.032(2) 0.001(2) 0.005(2) -0.006(2)
C81 0.030(2) 0.022(2) 0.036(2) 0.003(2) 0.002(2) 0.000(2)
C82 0.033(2) 0.028(3) 0.041(3) 0.002(2) 0.005(2) -0.003(2)
C83 0.038(2) 0.032(2) 0.036(2) 0.002(2) -0.001(2) 0.001(2)
C84 0.034(3) 0.026(2) 0.037(3) 0.006(2) 0.001(2) 0.002(2)
C85 0.032(2) 0.031(2) 0.032(2) 0.003(2) 0.003(2) 0.004(2)
C86 0.027(2) 0.028(2) 0.029(2) -0.0002(19) 0.0067(19) -0.0012(19)
C87 0.032(2) 0.032(2) 0.040(2) -0.002(2) 0.005(2) -0.0023(19)
C88 0.036(2) 0.034(3) 0.036(3) 0.003(2) 0.002(2) 0.005(2)
C89 0.029(2) 0.031(2) 0.029(2) 0.000(2) 0.006(2) -0.003(2)
C90 0.029(2) 0.028(2) 0.039(2) -0.003(2) 0.007(2) -0.003(2)
C91 0.035(2) 0.030(2) 0.033(2) 0.0040(19) 0.0007(19) 0.0022(19)
C92 0.032(2) 0.023(2) 0.035(3) 0.003(2) 0.005(2) -0.003(2)
C93 0.027(2) 0.027(2) 0.028(2) -0.0017(19) 0.0070(18) -0.0004(18)
C94 0.029(2) 0.029(2) 0.034(2) -0.0037(19) 0.0069(19) -0.0036(19)
C95 0.038(2) 0.029(2) 0.037(3) -0.001(2) 0.011(2) 0.005(2)
C96 0.031(2) 0.029(2) 0.033(2) 0.0049(19) 0.0027(19) 0.0045(19)
C97 0.038(2) 0.035(2) 0.045(2) 0.003(2) 0.009(2) 0.004(2)
C98 0.038(2) 0.030(2) 0.039(2) 0.002(2) 0.011(2) 0.005(2)
C99 0.032(2) 0.031(2) 0.044(2) 0.009(2) 0.002(2) 0.0026(19)
C100 0.035(2) 0.025(2) 0.038(2) 0.0005(19) 0.007(2) 0.0007(19)
C101 0.035(2) 0.043(2) 0.044(2) 0.010(2) 0.000(2) 0.008(2)
C102 0.029(2) 0.025(2) 0.035(2) -0.0014(19) 0.0001(19) 0.0006(18)
C103 0.031(2) 0.026(2) 0.034(2) 0.0028(19) 0.0037(19) -0.0003(19)
C104 0.033(2) 0.027(2) 0.033(2) 0.0000(19) 0.0009(19) 0.0012(19)
C105 0.033(2) 0.036(3) 0.034(2) 0.004(2) 0.004(2) -0.001(2)
C106 0.032(2) 0.022(2) 0.037(2) 0.001(2) 0.007(2) 0.000(2)
C107 0.029(2) 0.028(2) 0.027(2) 0.0025(19) 0.0055(19) -0.0023(19)
C108 0.035(2) 0.029(2) 0.034(2) 0.0014(19) 0.0019(19) 0.0003(19)
C109 0.029(2) 0.029(2) 0.029(2) -0.0022(19) 0.0070(19) 0.0012(19)
C110 0.032(2) 0.033(3) 0.038(2) -0.006(2) 0.007(2) -0.006(2)
C111 0.030(2) 0.031(3) 0.030(2) 0.001(2) 0.005(2) 0.000(2)
C112 0.033(2) 0.027(3) 0.039(3) 0.001(2) 0.005(2) -0.001(2)
C113 0.033(2) 0.027(2) 0.036(2) 0.005(2) 0.003(2) 0.000(2)
C114 0.036(2) 0.032(2) 0.040(2) 0.0002(19) 0.0126(19) 0.0025(19)
C115 0.032(2) 0.032(3) 0.030(2) -0.001(2) 0.007(2) 0.000(2)
C116 0.032(3) 0.035(3) 0.048(3) 0.005(2) 0.004(2) 0.002(2)
C117 0.030(2) 0.025(2) 0.035(2) -0.001(2) 0.003(2) 0.001(2)
C118 0.031(2) 0.034(2) 0.044(2) 0.010(2) 0.0009(19) 0.0044(19)
C119 0.033(2) 0.030(2) 0.034(2) 0.0044(19) 0.0016(19) 0.0056(19)
C120 0.031(2) 0.028(2) 0.042(3) 0.008(2) 0.002(2) 0.004(2)
C122 0.038(2) 0.032(3) 0.035(3) 0.002(2) 0.000(2) 0.007(2)
C123 0.030(2) 0.029(2) 0.031(2) 0.0047(19) 0.0018(19) 0.0041(19)
C124 0.033(3) 0.026(3) 0.037(3) -0.001(2) 0.002(2) 0.004(2)
C125 0.033(2) 0.038(3) 0.032(3) 0.004(2) 0.004(2) -0.005(2)
C126 0.038(2) 0.044(2) 0.048(2) 0.001(2) 0.002(2) 0.002(2)
C127 0.031(2) 0.037(3) 0.037(3) -0.006(2) 0.005(2) -0.003(2)
C128 0.032(2) 0.025(2) 0.034(2) 0.000(2) 0.001(2) 0.002(2)
C129 0.034(2) 0.031(2) 0.039(3) -0.003(2) 0.005(2) -0.003(2)
C130 0.036(2) 0.032(2) 0.040(2) 0.001(2) 0.011(2) 0.004(2)
C131 0.032(2) 0.035(3) 0.048(3) 0.007(2) -0.001(2) 0.002(2)
C132 0.032(2) 0.033(3) 0.032(3) 0.004(2) 0.003(2) 0.004(2)
C133 0.031(2) 0.030(2) 0.030(2) -0.001(2) 0.009(2) 0.001(2)
C134 0.033(2) 0.040(2) 0.044(2) 0.011(2) 0.000(2) 0.005(2)
C135 0.033(2) 0.030(2) 0.038(2) -0.006(2) 0.000(2) 0.004(2)
C136 0.038(3) 0.049(3) 0.047(3) 0.013(2) 0.003(2) 0.010(2)
C137 0.040(2) 0.037(2) 0.046(2) 0.001(2) 0.013(2) -0.001(2)
C138 0.039(3) 0.026(3) 0.042(3) 0.001(2) 0.005(2) 0.000(2)
C139 0.033(2) 0.029(3) 0.039(3) 0.007(2) 0.006(2) 0.001(2)
C140 0.041(2) 0.048(2) 0.051(2) 0.001(2) 0.001(2) 0.005(2)
C141 0.034(2) 0.033(3) 0.037(2) -0.004(2) 0.001(2) 0.002(2)
C142 0.033(2) 0.025(2) 0.037(3) 0.004(2) 0.005(2) -0.001(2)
C143 0.028(2) 0.027(2) 0.027(2) 0.0030(19) 0.0075(19) -0.0016(19)
C144 0.034(2) 0.037(2) 0.042(2) -0.002(2) 0.003(2) 0.0003(19)
C145 0.034(2) 0.031(3) 0.046(3) 0.009(2) 0.002(2) 0.004(2)
C146 0.037(2) 0.039(2) 0.044(2) 0.000(2) 0.003(2) 0.001(2)
C147 0.030(2) 0.030(2) 0.029(2) 0.0032(19) 0.0063(19) -0.0019(19)
C148 0.035(2) 0.031(2) 0.045(2) 0.003(2) 0.005(2) 0.0037(19)
C149 0.030(2) 0.034(3) 0.046(3) 0.005(2) 0.004(2) 0.002(2)
C150 0.030(2) 0.027(2) 0.033(2) -0.0014(19) 0.0004(19) 0.0011(19)
C151 0.028(2) 0.030(2) 0.030(2) 0.0007(19) 0.0075(19) -0.0017(19)
C153 0.041(3) 0.049(3) 0.054(3) 0.004(3) 0.004(2) 0.001(2)
C155 0.035(2) 0.029(2) 0.037(2) -0.0010(19) 0.012(2) 0.0039(19)
C156 0.031(2) 0.026(2) 0.039(3) -0.002(2) 0.007(2) -0.003(2)
C157 0.030(2) 0.035(3) 0.032(2) 0.004(2) 0.005(2) -0.004(2)
C159 0.036(2) 0.027(2) 0.037(2) -0.0001(19) 0.0110(19) 0.0023(19)
C160 0.040(2) 0.035(2) 0.038(2) 0.006(2) -0.001(2) 0.000(2)
C161 0.030(2) 0.026(2) 0.038(3) 0.005(2) 0.004(2) 0.001(2)
C162 0.043(3) 0.047(3) 0.050(3) -0.005(2) 0.015(2) -0.006(2)
C163 0.034(2) 0.033(3) 0.033(3) 0.003(2) 0.004(2) 0.004(2)
C164 0.037(3) 0.048(3) 0.048(3) 0.015(2) 0.002(2) 0.006(2)
C165 0.031(3) 0.035(3) 0.050(3) 0.006(2) 0.001(2) 0.001(2)
C166 0.040(3) 0.035(3) 0.038(3) 0.001(2) 0.001(2) 0.008(2)
C168 0.037(2) 0.030(2) 0.035(3) -0.003(2) 0.011(2) 0.001(2)
C169 0.040(3) 0.028(2) 0.040(3) 0.001(2) 0.007(2) 0.001(2)
C171 0.033(3) 0.036(3) 0.039(3) -0.007(2) 0.006(2) -0.007(2)
C172 0.036(3) 0.039(3) 0.035(3) 0.003(2) 0.002(2) -0.002(2)
C174 0.033(3) 0.027(3) 0.040(3) -0.004(2) 0.006(2) -0.002(2)
C175 0.044(3) 0.040(3) 0.047(3) 0.002(2) 0.008(2) 0.006(2)
C176 0.040(3) 0.030(3) 0.036(3) -0.002(2) 0.008(2) 0.005(2)
C177 0.036(3) 0.035(3) 0.040(3) -0.005(2) 0.002(2) 0.004(2)
C178 0.030(2) 0.025(2) 0.033(2) -0.0004(19) 0.0011(19) 0.0009(19)
C179 0.033(3) 0.027(3) 0.036(3) -0.001(2) 0.002(2) 0.003(2)
C180 0.038(2) 0.037(2) 0.044(2) -0.001(2) 0.014(2) 0.000(2)
C181 0.040(3) 0.036(3) 0.043(3) 0.004(2) 0.010(2) 0.005(2)
C182 0.043(2) 0.046(2) 0.049(2) -0.002(2) -0.002(2) 0.005(2)
C183 0.042(3) 0.040(3) 0.046(3) 0.001(2) 0.000(2) 0.003(2)
C184 0.039(3) 0.038(3) 0.043(3) 0.002(2) 0.010(2) 0.004(2)
C185 0.033(2) 0.036(2) 0.046(2) 0.007(2) -0.001(2) 0.005(2)
C186 0.052(2) 0.054(2) 0.054(2) -0.003(2) -0.006(2) 0.010(2)
C187 0.045(2) 0.038(2) 0.050(2) 0.001(2) 0.005(2) 0.007(2)
C188 0.044(2) 0.037(2) 0.050(2) 0.002(2) 0.002(2) 0.008(2)
C189 0.041(3) 0.041(3) 0.045(3) 0.002(2) 0.010(2) 0.005(2)
C190 0.047(2) 0.052(2) 0.051(2) 0.003(2) -0.005(2) 0.012(2)
C191 0.028(2) 0.028(2) 0.028(2) 0.0019(19) 0.0055(19) -0.0015(19)
C192 0.042(3) 0.040(3) 0.045(3) 0.003(2) 0.010(2) 0.006(2)
C193 0.038(2) 0.042(2) 0.046(2) 0.007(2) -0.002(2) 0.008(2)
C194 0.044(3) 0.042(3) 0.049(3) 0.004(2) 0.003(2) 0.001(2)
C195 0.045(2) 0.045(2) 0.050(2) -0.001(2) 0.015(2) -0.008(2)
C196 0.044(2) 0.049(2) 0.050(2) -0.007(2) 0.015(2) -0.004(2)
C197 0.037(3) 0.047(3) 0.046(3) 0.011(2) 0.001(2) 0.010(2)
C198 0.054(3) 0.044(3) 0.055(3) 0.000(3) -0.002(3) 0.011(2)
C199 0.039(2) 0.036(2) 0.045(2) 0.000(2) 0.014(2) -0.001(2)
C200 0.035(3) 0.029(3) 0.047(3) 0.007(2) 0.003(2) 0.004(2)
C201 0.033(2) 0.034(3) 0.031(2) 0.001(2) 0.005(2) -0.002(2)
C203 0.039(3) 0.037(3) 0.039(3) 0.003(2) 0.002(2) 0.008(2)
C204 0.035(3) 0.034(3) 0.040(3) -0.007(2) 0.003(2) 0.005(2)
C206 0.044(3) 0.057(3) 0.059(3) 0.006(3) 0.005(3) 0.002(3)
C207 0.072(2) 0.069(3) 0.068(3) -0.008(2) -0.013(2) 0.013(2)
C208 0.046(3) 0.040(3) 0.050(3) 0.004(3) 0.006(3) 0.010(2)
C209 0.039(3) 0.042(3) 0.048(3) 0.003(2) 0.005(2) 0.002(2)
C212 0.065(2) 0.065(2) 0.060(2) 0.000(2) -0.009(2) 0.019(2)
C215 0.061(3) 0.050(3) 0.059(3) 0.000(3) -0.004(3) 0.013(3)
C217 0.037(3) 0.038(3) 0.033(3) 0.002(2) 0.002(2) -0.003(2)
C219 0.044(3) 0.055(3) 0.058(3) 0.005(3) 0.004(3) 0.007(2)
C220 0.036(3) 0.045(3) 0.047(3) 0.014(2) 0.001(2) 0.006(2)
C221 0.048(3) 0.043(3) 0.050(3) 0.002(2) 0.006(3) 0.009(2)
C222 0.045(3) 0.059(3) 0.061(3) 0.005(3) 0.006(3) 0.005(3)
C223 0.043(3) 0.043(3) 0.050(3) 0.005(2) 0.005(2) 0.002(2)
C225 0.057(3) 0.044(3) 0.056(3) 0.000(3) 0.000(3) 0.013(2)
C231 0.070(3) 0.069(3) 0.065(3) -0.005(3) -0.013(3) 0.017(3)
C233 0.062(3) 0.049(3) 0.060(3) 0.001(3) -0.003(3) 0.015(3)
O1D 0.056(3) 0.053(3) 0.058(3) -0.003(2) 0.017(2) -0.015(2)
C1D 0.072(3) 0.064(3) 0.068(3) -0.002(3) 0.012(3) -0.016(3)
C2D 0.089(3) 0.074(3) 0.078(3) 0.000(3) 0.005(3) -0.016(3)
O2D 0.104(4) 0.085(4) 0.086(4) 0.003(3) -0.001(3) -0.014(3)
C3D 0.118(6) 0.101(6) 0.095(5) 0.006(5) -0.003(5) -0.018(5)
O1E 0.055(3) 0.066(3) 0.058(3) -0.016(2) 0.016(2) -0.006(2)
C1E 0.068(3) 0.092(3) 0.076(3) -0.022(3) 0.012(3) -0.004(3)
C2E 0.077(3) 0.108(4) 0.086(3) -0.023(3) 0.015(3) -0.010(3)
O2E 0.082(3) 0.117(4) 0.092(4) -0.027(3) 0.020(3) -0.016(3)
C3E 0.101(5) 0.117(6) 0.099(6) -0.024(5) 0.013(5) -0.019(5)
O1F 0.094(3) 0.086(3) 0.086(3) -0.011(3) -0.018(3) 0.012(3)
C1F 0.106(3) 0.099(3) 0.105(3) -0.013(3) -0.012(3) 0.006(3)
C2F 0.108(4) 0.105(4) 0.115(4) -0.015(3) -0.007(3) 0.004(3)
O2F 0.107(4) 0.108(4) 0.124(4) -0.013(4) -0.007(4) 0.006(4)
C3F 0.100(6) 0.109(6) 0.119(6) -0.010(5) -0.014(5) 0.001(5)
O1G 0.079(3) 0.076(3) 0.066(3) 0.002(3) -0.011(3) 0.028(3)
C1G 0.090(3) 0.088(3) 0.075(3) 0.005(3) -0.009(3) 0.028(3)
C2G 0.099(4) 0.098(4) 0.083(3) 0.007(3) -0.004(3) 0.029(3)
O2G 0.106(4) 0.108(4) 0.090(4) 0.008(3) 0.003(3) 0.030(3)
C3G 0.125(6) 0.115(6) 0.106(6) 0.010(5) 0.013(5) 0.021(5)
O1H 0.034(2) 0.031(2) 0.034(2) -0.0041(19) 0.0094(19) 0.0029(19)
C1H 0.038(3) 0.033(3) 0.038(3) -0.006(2) 0.009(2) 0.002(2)
C2H 0.045(3) 0.038(3) 0.043(3) -0.006(2) 0.005(2) -0.003(2)
O2H 0.048(3) 0.040(3) 0.043(3) -0.008(2) 0.002(2) -0.005(2)
C3H 0.059(4) 0.044(4) 0.043(4) -0.005(4) 0.003(4) -0.008(4)
O1J 0.032(2) 0.031(2) 0.030(2) 0.0054(19) 0.0077(18) -0.0006(19)
C1J 0.036(2) 0.038(3) 0.034(2) 0.009(2) 0.008(2) 0.001(2)
C2J 0.038(3) 0.044(3) 0.039(3) 0.012(2) 0.010(2) 0.003(2)
O2J 0.040(3) 0.050(3) 0.045(3) 0.016(2) 0.011(2) 0.003(2)
C3J 0.048(4) 0.056(4) 0.053(4) 0.023(4) 0.010(4) 0.001(4)
O1K 0.049(2) 0.045(2) 0.045(2) 0.013(2) -0.003(2) -0.004(2)
C1K 0.055(3) 0.058(3) 0.053(3) 0.013(3) 0.000(3) -0.005(3)
C2K 0.060(3) 0.070(3) 0.058(3) 0.011(3) 0.003(3) -0.007(3)
O2K 0.063(3) 0.078(3) 0.061(3) 0.011(3) 0.004(3) -0.010(3)
C3K 0.075(5) 0.082(5) 0.076(5) 0.012(4) 0.012(5) -0.003(5)
O1M 0.036(2) 0.032(2) 0.036(2) 0.0011(19) 0.0021(19) -0.0034(19)
C1M 0.043(3) 0.037(3) 0.039(3) -0.002(2) 0.002(2) -0.005(2)
C2M 0.052(3) 0.041(3) 0.041(3) -0.006(2) 0.004(2) -0.007(2)
O2M 0.059(3) 0.044(3) 0.042(3) -0.010(2) 0.012(2) -0.005(2)
C3M 0.073(5) 0.057(5) 0.052(4) -0.013(4) 0.018(4) -0.003(4)
C1S 0.043(6) 0.090(8) 0.063(7) -0.027(6) 0.012(6) -0.016(6)
C2S 0.138(7) 0.111(7) 0.106(6) 0.014(6) 0.011(6) 0.003(6)
C3S 0.084(8) 0.085(8) 0.095(8) -0.010(7) -0.001(7) -0.011(7)
N1 0.027(2) 0.024(2) 0.037(2) 0.005(2) 0.005(2) 0.000(2)
N2 0.032(2) 0.022(2) 0.035(2) 0.001(2) 0.006(2) -0.001(2)
N3 0.028(2) 0.024(2) 0.038(2) -0.003(2) 0.008(2) -0.004(2)
N4 0.032(2) 0.026(2) 0.037(2) 0.001(2) 0.005(2) -0.001(2)
N5 0.032(2) 0.021(2) 0.037(2) 0.003(2) 0.008(2) 0.000(2)
N6 0.032(2) 0.019(2) 0.034(2) 0.001(2) 0.002(2) -0.002(2)
N7 0.031(2) 0.019(2) 0.037(2) 0.004(2) 0.001(2) -0.001(2)
N8 0.031(2) 0.024(2) 0.043(3) 0.006(2) 0.003(2) 0.003(2)
N9 0.149(5) 0.116(5) 0.154(5) 0.015(5) 0.009(5) 0.003(4)
N10 0.073(4) 0.049(3) 0.072(4) 0.010(3) 0.000(3) -0.025(3)
N11 0.066(4) 0.052(4) 0.081(4) 0.015(3) -0.002(3) -0.008(3)
N12 0.064(4) 0.047(3) 0.083(4) 0.006(3) 0.011(3) 0.007(3)
O16 0.166(6) 0.116(6) 0.141(6) 0.018(5) 0.020(5) -0.006(5)
O17 0.128(6) 0.099(6) 0.148(6) 0.017(5) 0.018(5) 0.013(5)
O18 0.150(6) 0.134(6) 0.179(6) 0.007(5) 0.009(6) 0.009(5)
O19 0.092(4) 0.059(4) 0.080(4) 0.016(4) -0.009(4) -0.025(4)
O20 0.087(4) 0.072(4) 0.086(4) 0.014(4) -0.010(4) -0.040(4)
O21 0.059(4) 0.038(3) 0.065(4) 0.001(3) 0.003(3) -0.010(3)
O22 0.093(5) 0.094(5) 0.111(5) 0.034(4) -0.019(4) -0.023(4)
O23 0.062(4) 0.052(4) 0.098(5) 0.017(4) 0.011(4) -0.004(3)
O24 0.086(4) 0.048(4) 0.067(4) 0.001(3) 0.013(4) -0.001(3)
O25 0.064(4) 0.051(4) 0.097(5) 0.015(4) 0.006(4) 0.002(3)
O26 0.075(4) 0.049(4) 0.089(4) 0.011(3) 0.015(4) 0.007(3)
O27 0.068(4) 0.054(4) 0.077(4) 0.000(3) 0.005(4) 0.007(3)
O16B 0.091(6) 0.042(4) 0.119(6) 0.027(4) -0.036(5) 0.006(4)
O1S 0.044(6) 0.095(7) 0.067(6) -0.032(6) 0.010(5) -0.010(6)
O2S 0.136(6) 0.107(6) 0.099(6) 0.020(5) 0.017(5) 0.001(5)
O3S 0.087(7) 0.087(7) 0.098(8) -0.005(6) 0.003(6) -0.018(6)
O1X 0.130(7) 0.072(6) 0.100(6) 0.021(5) -0.033(5) -0.030(5)
O2X 0.230(11) 0.185(10) 0.177(10) 0.031(8) 0.027(8) 0.014(8)
O3X 0.063(4) 0.052(4) 0.045(4) -0.006(3) 0.011(3) -0.002(3)
O4X 0.080(5) 0.070(5) 0.093(6) 0.005(4) 0.043(5) -0.001(4)
O5X 0.096(6) 0.096(7) 0.169(8) 0.013(6) -0.008(6) 0.009(5)
O6X 0.093(6) 0.121(7) 0.164(8) -0.039(7) 0.022(6) -0.007(6)
Pd1 0.0262(3) 0.0213(3) 0.0357(4) 0.0006(3) 0.0051(3) -0.0026(3)
Pd2 0.0269(3) 0.0177(3) 0.0353(4) 0.0037(3) 0.0033(3) 0.0014(3)

loop_
_atom_type_symbol
_atom_type_description
_atom_type_scat_dispersion_real
_atom_type_scat_dispersion_imag
_atom_type_scat_source
C C 0.0033 0.0016 'International Tables Vol C Tables 4.2.6.8 and 6.1.1.4'
H H 0.0000 0.0000 'International Tables Vol C Tables 4.2.6.8 and 6.1.1.4'
N N 0.0061 0.0033 'International Tables Vol C Tables 4.2.6.8 and 6.1.1.4'
O O 0.0106 0.0060 'International Tables Vol C Tables 4.2.6.8 and 6.1.1.4'
Pd Pd -0.9988 1.0072 'International Tables Vol C Tables 4.2.6.8 and 6.1.1.4'

loop_
_geom_angle_atom_site_label_1
_geom_angle_atom_site_label_2
_geom_angle_atom_site_label_3
_geom_angle
C3 C1 C10 119.7(9)
C3 C1 C7 117.5(9)
C10 C1 C7 122.7(9)
C11 C2 C26 123.1(9)
C11 C2 C3 117.2(9)
C26 C2 C3 119.6(9)
C5 C3 C1 120.8(9)
C5 C3 C2 118.5(9)
C1 C3 C2 120.7(9)
C14 C4 C28 123.2(9)
C14 C4 C5 119.0(9)
C28 C4 C5 117.7(9)
C8 C5 C3 121.4(9)
C8 C5 C4 119.4(9)
C3 C5 C4 119.1(9)
C23 C6 C19 125.7(12)
C23 C6 C24 118.5(11)
C19 C6 C24 115.8(10)
C14 C7 C1 121.9(10)
C14 C7 H7A 119.1
C1 C7 H7A 119.1
C17 C8 C5 119.8(9)
C17 C8 C20 121.9(10)
C5 C8 C20 118.4(9)
C24 C9 C27 122.7(11)
C24 C9 C16 120.9(11)
C27 C9 C16 116.4(10)
C13 C10 C1 118.2(10)
C13 C10 C15 121.2(10)
C1 C10 C15 120.6(9)
C13 C11 C2 121.0(9)
C13 C11 H11A 119.5
C2 C11 H11A 119.5
C22 C12 C24 124.5(12)
C22 C12 C18 120.4(11)
C24 C12 C18 114.9(10)
C10 C13 C11 123.2(10)
C10 C13 H13A 118.4
C11 C13 H13A 118.4
C7 C14 C4 121.6(9)
C7 C14 H14A 119.2
C4 C14 H14A 119.2
C10 C15 H15A 109.5
C10 C15 H15B 109.5
H15A C15 H15B 109.5
C10 C15 H15C 109.5
H15A C15 H15C 109.5
H15B C15 H15C 109.5
C30 C16 C32 123.7(12)
C30 C16 C9 119.2(11)
C32 C16 C9 117.1(10)
C29 C17 C8 119.3(10)
C29 C17 H17A 120.3
C8 C17 H17A 120.3
C32 C18 C12 123.3(11)
C32 C18 H18A 118.3
C12 C18 H18A 118.3
C25 C19 C6 124.5(12)
C25 C19 H19A 117.8
C6 C19 H19A 117.8
C26 C20 C8 121.2(10)
C26 C20 H20A 119.4
C8 C20 H20A 119.4
C23 C21 C22 120.5(11)
C23 C21 H21A 119.7
C22 C21 H21A 119.7
C12 C22 C21 116.7(11)
C12 C22 H22A 121.7
C21 C22 H22A 121.7
C6 C23 C21 123.0(12)
C6 C23 C34 119.9(11)
C21 C23 C34 117.1(11)
C9 C24 C12 122.5(11)
C9 C24 C6 120.8(11)
C12 C24 C6 116.7(10)
C19 C25 C27 119.4(11)
C19 C25 H25A 120.3
C27 C25 H25A 120.3
C20 C26 C2 120.9(9)
C20 C26 H26A 119.5
C2 C26 H26A 119.5
C31 C27 C9 122.5(12)
C31 C27 C25 120.7(11)
C9 C27 C25 116.7(10)
C29 C28 C4 121.5(10)
C29 C28 H28A 119.3
C4 C28 H28A 119.3
C28 C29 C17 122.3(11)
C28 C29 H29A 118.9
C17 C29 H29A 118.9
C16 C30 C33 120.9(12)
C16 C30 H30A 119.5
C33 C30 H30A 119.5
C27 C31 C33 119.6(12)
C27 C31 H31A 120.2
C33 C31 H31A 120.2
C18 C32 C16 121.4(12)
C18 C32 H32A 119.3
C16 C32 H32A 119.3
C31 C33 C30 121.3(11)
C31 C33 H33A 119.3
C30 C33 H33A 119.3
C23 C34 H34A 109.5
C23 C34 H34B 109.5
H34A C34 H34B 109.5
C23 C34 H34C 109.5
H34A C34 H34C 109.5
H34B C34 H34C 109.5
C58 C35 C123 121.0(8)
C58 C35 C45 121.3(8)
C123 C35 C45 117.4(8)
N6 C36 C68 122.3(8)
N6 C36 H36A 118.8
C68 C36 H36A 118.8
N1 C38 C72 123.7(8)
N1 C38 H38A 118.1
C72 C38 H38A 118.1
C58 C39 C122 122.0(8)
C58 C39 C119 118.9(8)
C122 C39 C119 119.1(8)
C54 C40 C105 123.6(8)
C54 C40 C147 120.0(8)
C105 C40 C147 116.3(8)
C42 C41 C61 122.0(8)
C42 C41 C94 119.2(8)
C61 C41 C94 118.7(8)
C41 C42 C86 120.6(8)
C41 C42 C93 118.6(7)
C86 C42 C93 120.6(7)
C168 C43 C176 119.6(9)
C168 C43 H43A 120.2
C176 C43 H43A 120.2
C182 C44 C146 119.7(9)
C182 C44 C183 121.3(9)
C146 C44 C183 118.9(9)
C132 C45 C35 120.8(8)
C132 C45 H45A 119.6
C35 C45 H45A 119.6
C111 C46 C143 120.8(8)
C111 C46 H46A 119.6
C143 C46 H46A 119.6
C139 C47 C72 118.6(8)
C139 C47 H47A 120.7
C72 C47 H47A 120.7
C54 C48 C133 123.0(8)
C54 C48 C143 119.4(8)
C133 C48 C143 117.5(8)
C53 C49 C51 117.4(8)
C53 C49 C63 118.5(8)
C51 C49 C63 124.1(7)
C150 C50 C70 119.6(8)
C150 C50 C141 121.5(8)
C70 C50 C141 118.9(8)
C142 C51 C49 119.0(8)
C142 C51 H51A 120.5
C49 C51 H51A 120.5
C148 C52 C76 122.4(9)
C148 C52 C97 119.8(8)
C76 C52 C97 117.7(9)
N2 C53 C49 123.2(8)
N2 C53 H53A 118.4
C49 C53 H53A 118.4
C40 C54 C48 121.3(8)
C40 C54 C103 120.1(8)
C48 C54 C103 118.5(8)
C191 C55 C93 122.0(8)
C191 C55 H55A 119.0
C93 C55 H55A 119.0
C77 C56 C59 117.7(8)
C77 C56 C148 124.5(8)
C59 C56 C148 117.8(8)
C107 C57 C109 119.5(8)
C107 C57 H57A 120.2
C109 C57 H57A 120.2
C35 C58 C39 120.6(8)
C35 C58 C91 119.3(8)
C39 C58 C91 119.3(8)
N4 C59 C56 122.8(8)
N4 C59 H59A 118.6
C56 C59 H59A 118.6
N7 C60 C84 121.4(8)
N7 C60 H60A 119.3
C84 C60 H60A 119.3
C127 C61 C41 121.9(8)
C127 C61 H61A 119.1
C41 C61 H61A 119.1
C143 C62 C147 120.7(8)
C143 C62 C191 120.3(7)
C147 C62 C191 118.9(7)
C151 C63 C94 120.9(8)
C151 C63 C49 120.4(8)
C94 C63 C49 118.6(7)
N6 C64 C74 122.4(8)
N6 C64 H64A 118.8
C74 C64 H64A 118.8
C74 C65 C68 120.5(8)
C74 C65 H65A 119.8
C68 C65 H65A 119.8
C187 C66 C97 120.2(9)
C187 C66 C137 119.7(9)
C97 C66 C137 120.0(9)
N8 C67 C200 123.2(9)
N8 C67 H67A 118.4
C200 C67 H67A 118.4
C36 C68 C65 117.6(8)
C36 C68 C102 118.9(7)
C65 C68 C102 123.5(8)
C159 C69 C168 122.3(8)
C159 C69 C155 119.5(8)
C168 C69 C155 118.1(8)
C102 C70 C50 120.3(8)
C102 C70 C135 122.3(8)
C50 C70 C135 117.4(8)
C186 C71 C190 125.0(10)
C186 C71 H71A 117.5
C190 C71 H71A 117.5
C38 C72 C47 117.8(8)
C38 C72 C96 118.2(8)
C47 C72 C96 124.0(8)
C149 C73 C118 122.2(9)
C149 C73 C185 118.2(8)
C118 C73 C185 119.5(8)
C65 C74 C64 118.7(8)
C65 C74 H74A 120.7
C64 C74 H74A 120.7
C104 C75 C91 123.8(8)
C104 C75 H75A 118.1
C91 C75 H75A 118.1
C208 C76 C52 121.5(9)
C208 C76 H76A 119.3
C52 C76 H76A 119.3
C56 C77 C82 119.9(8)
C56 C77 H77A 120.1
C82 C77 H77A 120.1
N5 C78 C138 120.9(8)
N5 C78 H78A 119.5
C138 C78 H78A 119.5
C102 C79 C117 122.0(8)
C102 C79 C178 119.6(8)
C117 C79 C178 118.3(7)
C89 C80 C125 120.1(8)
C89 C80 H80A 119.9
C125 C80 H80A 119.9
N7 C81 C103 122.5(8)
N7 C81 H81A 118.8
C103 C81 H81A 118.8
C112 C82 C77 119.3(8)
C112 C82 H82A 120.4
C77 C82 H82A 120.4
C108 C83 C160 120.5(8)
C108 C83 H83A 119.7
C160 C83 H83A 119.7
C113 C84 C60 119.4(8)
C113 C84 H84A 120.3
C60 C84 H84A 120.3
C163 C85 C123 120.9(8)
C163 C85 H85A 119.6
C123 C85 H85A 119.6
C42 C86 C89 121.4(7)
C42 C86 C151 120.2(7)
C89 C86 C151 118.3(7)
C90 C87 C129 118.2(8)
C90 C87 C144 120.4(8)
C129 C87 C144 121.3(8)
C203 C88 C119 121.6(9)
C203 C88 H88A 119.2
C119 C88 H88A 119.2
C80 C89 C86 121.8(8)
C80 C89 H89A 119.1
C86 C89 H89A 119.1
N3 C90 C87 123.5(8)
N3 C90 H90A 118.3
C87 C90 H90A 118.3
C75 C91 C160 115.9(8)
C75 C91 C58 119.1(8)
C160 C91 C58 124.8(8)
N2 C92 C142 122.3(8)
N2 C92 H92A 118.9
C142 C92 H92A 118.9
C109 C93 C55 119.0(8)
C109 C93 C42 121.1(7)
C55 C93 C42 119.5(7)
C63 C94 C110 122.4(8)
C63 C94 C41 119.9(8)
C110 C94 C41 117.6(8)
C176 C95 C155 121.7(8)
C176 C95 H95A 119.1
C155 C95 H95A 119.1
C119 C96 C123 120.1(8)
C119 C96 C72 121.5(8)
C123 C96 C72 118.2(8)
C66 C97 C175 121.7(9)
C66 C97 C52 120.0(9)
C175 C97 C52 118.3(9)
C159 C98 C181 122.6(8)
C159 C98 C130 119.4(8)
C181 C98 C130 118.0(8)
C120 C99 C145 116.9(9)
C120 C99 C118 119.2(8)
C145 C99 C118 123.9(8)
C169 C100 C106 117.6(8)
C169 C100 C159 124.4(8)
C106 C100 C159 118.0(8)
C193 C101 C197 121.1(9)
C193 C101 C134 119.6(9)
C197 C101 C134 119.2(9)
C70 C102 C79 120.3(8)
C70 C102 C68 119.2(7)
C79 C102 C68 120.5(8)
C81 C103 C113 117.0(8)
C81 C103 C54 119.7(7)
C113 C103 C54 123.3(8)
C75 C104 C108 118.4(8)
C75 C104 C150 118.5(8)
C108 C104 C150 122.9(8)
C172 C105 C40 122.2(8)
C172 C105 H10A 118.9
C40 C105 H10A 118.9
N5 C106 C100 122.4(8)
N5 C106 H10B 118.8
C100 C106 H10B 118.8
O1J C107 C57 123.4(7)
O1J C107 C191 115.1(7)
C57 C107 C191 121.5(8)
C83 C108 O1M 124.7(8)
C83 C108 C104 120.2(8)
O1M C108 C104 115.1(8)
O1H C109 C93 115.5(7)
O1H C109 C57 124.5(7)
C93 C109 C57 120.0(8)
C171 C110 C94 120.7(8)
C171 C110 H11B 119.7
C94 C110 H11B 119.7
C46 C111 C115 120.3(8)
C46 C111 H11C 119.9
C115 C111 H11C 119.9
N4 C112 C82 121.5(8)
N4 C112 H11D 119.3
C82 C112 H11D 119.3
C84 C113 C103 120.5(8)
C84 C113 H11E 119.8
C103 C113 H11E 119.8
C155 C114 C130 121.2(8)
C155 C114 C180 121.2(8)
C130 C114 C180 117.2(8)
C133 C115 C111 120.6(8)
C133 C115 H11F 119.7
C111 C115 H11F 119.7
C149 C116 C165 120.6(9)
C149 C116 H11G 119.7
C165 C116 H11G 119.7
C179 C117 C79 120.5(8)
C179 C117 H11H 119.7
C79 C117 H11H 119.7
C134 C118 C73 119.1(9)
C134 C118 C99 119.2(8)
C73 C118 C99 121.6(8)
C96 C119 C88 122.5(8)
C96 C119 C39 120.2(8)
C88 C119 C39 117.1(8)
N8 C120 C99 123.4(8)
N8 C120 H12A 118.3
C99 C120 H12A 118.3
C166 C122 C39 121.0(9)
C166 C122 H12B 119.5
C39 C122 H12B 119.5
C96 C123 C85 121.5(8)
C96 C123 C35 119.3(8)
C85 C123 C35 119.2(8)
C128 C124 C179 120.7(8)
C128 C124 H12C 119.6
C179 C124 H12C 119.6
C157 C125 C80 120.1(8)
C157 C125 H12D 119.9
C80 C125 H12D 119.9
C144 C126 C153 122.8(9)
C144 C126 C140 119.1(9)
C153 C126 C140 118.1(9)
C61 C127 C171 119.5(9)
C61 C127 H12E 120.3
C171 C127 H12E 120.3
C124 C128 C178 121.8(8)
C124 C128 H12F 119.1
C178 C128 H12F 119.1
C87 C129 C174 118.2(9)
C87 C129 H12G 120.9
C174 C129 H12G 120.9
C114 C130 C184 122.8(8)
C114 C130 C98 118.9(8)
C184 C130 C98 118.3(8)
C165 C131 C185 122.0(9)
C165 C131 H13B 119.0
C185 C131 H13B 119.0
C45 C132 C163 120.3(8)
C45 C132 H13C 119.8
C163 C132 H13C 119.8
C115 C133 C48 121.9(8)
C115 C133 H13D 119.1
C48 C133 H13D 119.1
C118 C134 C220 121.7(9)
C118 C134 C101 120.8(8)
C220 C134 C101 117.5(9)
C204 C135 C70 120.7(8)
C204 C135 H13E 119.6
C70 C135 H13E 119.6
C197 C136 C164 121.0(10)
C197 C136 H13F 119.5
C164 C136 H13F 119.5
C195 C137 C199 118.0(9)
C195 C137 C66 122.2(8)
C199 C137 C66 119.7(8)
C169 C138 C78 119.6(9)
C169 C138 H13G 120.2
C78 C138 H13G 120.2
C161 C139 C47 120.7(8)
C161 C139 H13H 119.6
C47 C139 H13H 119.6
C182 C140 C219 121.4(9)
C182 C140 C126 120.0(9)
C219 C140 C126 118.6(9)
C177 C141 C50 121.3(9)
C177 C141 H14B 119.3
C50 C141 H14B 119.3
C92 C142 C51 119.7(8)
C92 C142 H14C 120.2
C51 C142 H14C 120.2
C62 C143 C46 121.5(8)
C62 C143 C48 119.7(8)
C46 C143 C48 118.8(8)
C126 C144 C146 120.3(9)
C126 C144 C87 118.8(8)
C146 C144 C87 120.8(8)
C200 C145 C99 120.3(8)
C200 C145 H14D 119.8
C99 C145 H14D 119.8
C144 C146 C44 120.0(8)
C144 C146 C209 121.3(9)
C44 C146 C209 118.5(9)
C62 C147 C201 121.5(8)
C62 C147 C40 118.7(8)
C201 C147 C40 119.8(8)
C52 C148 C188 119.8(9)
C52 C148 C56 120.6(8)
C188 C148 C56 119.6(9)
C116 C149 C73 121.0(9)
C116 C149 H14E 119.5
C73 C149 H14E 119.5
C178 C150 C50 120.4(8)
C178 C150 C104 118.8(7)
C50 C150 C104 120.5(8)
C63 C151 C157 124.0(8)
C63 C151 C86 118.7(8)
C157 C151 C86 117.2(8)
C206 C153 C126 121.4(10)
C206 C153 H15D 119.3
C126 C153 H15D 119.3
C114 C155 C95 121.6(8)
C114 C155 C69 120.2(8)
C95 C155 C69 118.1(8)
C174 C156 N3 122.7(8)
C174 C156 H15E 118.6
N3 C156 H15E 118.6
C125 C157 C151 122.5(8)
C125 C157 H15F 118.8
C151 C157 H15F 118.8
C69 C159 C98 120.8(8)
C69 C159 C100 120.7(8)
C98 C159 C100 118.3(8)
O1K C160 C83 118.4(8)
O1K C160 C91 120.3(8)
C83 C160 C91 121.2(8)
C139 C161 N1 121.6(8)
C139 C161 H16A 119.2
N1 C161 H16A 119.2
C196 C162 C195 120.0(9)
C196 C162 H16B 120.0
C195 C162 H16B 120.0
C85 C163 C132 121.0(8)
C85 C163 H16C 119.5
C132 C163 H16C 119.5
C220 C164 C136 121.2(10)
C220 C164 H16D 119.4
C136 C164 H16D 119.4
C131 C165 C116 120.5(9)
C131 C165 H16E 119.7
C116 C165 H16E 119.7
C122 C166 C203 120.9(9)
C122 C166 H16F 119.6
C203 C166 H16F 119.6
C43 C168 C69 122.4(8)
C43 C168 H16G 118.8
C69 C168 H16G 118.8
C138 C169 C100 120.5(9)
C138 C169 H16H 119.8
C100 C169 H16H 119.8
C110 C171 C127 121.5(8)
C110 C171 H17B 119.2
C127 C171 H17B 119.2
C105 C172 C217 120.4(9)
C105 C172 H17C 119.8
C217 C172 H17C 119.8
C156 C174 C129 119.9(8)
C156 C174 H17D 120.1
C129 C174 H17D 120.1
C221 C175 C97 121.2(10)
C221 C175 H17E 119.4
C97 C175 H17E 119.4
C95 C176 C43 120.0(9)
C95 C176 H17F 120.0
C43 C176 H17F 120.0
C141 C177 C204 119.3(9)
C141 C177 H17G 120.4
C204 C177 H17G 120.4
C150 C178 C128 122.6(8)
C150 C178 C79 119.9(7)
C128 C178 C79 117.5(8)
C117 C179 C124 121.1(8)
C117 C179 H17H 119.4
C124 C179 H17H 119.4
C196 C180 C199 117.1(9)
C196 C180 C114 122.7(8)
C199 C180 C114 119.9(8)
C192 C181 C98 120.7(9)
C192 C181 H18B 119.7
C98 C181 H18B 119.7
C140 C182 C44 120.8(9)
C140 C182 C186 120.5(9)
C44 C182 C186 118.4(9)
C194 C183 C44 120.7(9)
C194 C183 H18C 119.6
C44 C183 H18C 119.6
C189 C184 C130 121.7(9)
C189 C184 H18D 119.1
C130 C184 H18D 119.1
C193 C185 C131 121.8(9)
C193 C185 C73 120.7(9)
C131 C185 C73 117.4(9)
C71 C186 C207 115.8(11)
C71 C186 C182 119.3(9)
C207 C186 C182 124.6(10)
C66 C187 C225 121.6(9)
C66 C187 C188 120.4(9)
C225 C187 C188 118.1(9)
C148 C188 C187 119.6(9)
C148 C188 C198 120.9(9)
C187 C188 C198 119.4(9)
C184 C189 C192 119.0(9)
C184 C189 H18E 120.5
C192 C189 H18E 120.5
C212 C190 C71 117.8(11)
C212 C190 C193 122.6(10)
C71 C190 C193 119.6(9)
C55 C191 C107 117.9(8)
C55 C191 C62 119.2(7)
C107 C191 C62 122.8(7)
C181 C192 C189 122.3(10)
C181 C192 H19B 118.9
C189 C192 H19B 118.9
C185 C193 C101 119.9(9)
C185 C193 C190 120.3(9)
C101 C193 C190 119.6(9)
C183 C194 C223 120.8(10)
C183 C194 H19C 119.6
C223 C194 H19C 119.6
O1D C195 C162 124.6(9)
O1D C195 C137 115.0(9)
C162 C195 C137 120.3(9)
O1E C196 C162 118.8(9)
O1E C196 C180 119.5(9)
C162 C196 C180 121.6(9)
C136 C197 C101 119.9(10)
C136 C197 H19D 120.1
C101 C197 H19D 120.1
C215 C198 C188 121.0(10)
C215 C198 H19E 119.5
C188 C198 H19E 119.5
C180 C199 C137 123.0(9)
C180 C199 H19F 118.5
C137 C199 H19F 118.5
C67 C200 C145 117.9(9)
C67 C200 H20B 121.1
C145 C200 H20B 121.1
C217 C201 C147 121.3(8)
C217 C201 H20C 119.4
C147 C201 H20C 119.4
C88 C203 C166 120.2(9)
C88 C203 H20D 119.9
C166 C203 H20D 119.9
C135 C204 C177 122.4(8)
C135 C204 H20E 118.8
C177 C204 H20E 118.8
C153 C206 C222 121.2(11)
C153 C206 H20F 119.4
C222 C206 H20F 119.4
C186 C207 O1F 116.6(11)
C186 C207 C231 121.6(12)
O1F C207 C231 121.6(11)
C76 C208 C221 120.0(10)
C76 C208 H20G 120.0
C221 C208 H20G 120.0
C223 C209 C146 120.9(9)
C223 C209 H20H 119.6
C146 C209 H20H 119.6
O1G C212 C190 117.3(11)
O1G C212 C231 123.7(11)
C190 C212 C231 118.9(11)
C198 C215 C233 119.4(11)
C198 C215 H21B 120.3
C233 C215 H21B 120.3
C201 C217 C172 120.0(9)
C201 C217 H21C 120.0
C172 C217 H21C 120.0
C222 C219 C140 120.2(10)
C222 C219 H21D 119.9
C140 C219 H21D 119.9
C164 C220 C134 121.1(10)
C164 C220 H22B 119.5
C134 C220 H22B 119.5
C175 C221 C208 121.3(10)
C175 C221 H22C 119.4
C208 C221 H22C 119.4
C219 C222 C206 120.4(10)
C219 C222 H22D 119.8
C206 C222 H22D 119.8
C209 C223 C194 120.1(9)
C209 C223 H22E 120.0
C194 C223 H22E 120.0
C233 C225 C187 121.3(10)
C233 C225 H22F 119.4
C187 C225 H22F 119.4
C207 C231 C212 120.5(11)
C207 C231 H23A 119.7
C212 C231 H23A 119.7
C225 C233 C215 120.9(10)
C225 C233 H23B 119.6
C215 C233 H23B 119.6
C195 O1D C1D 117.3(8)
O1D C1D C2D 113.6(10)
O1D C1D H1DA 108.9
C2D C1D H1DA 108.9
O1D C1D H1DB 108.9
C2D C1D H1DB 108.9
H1DA C1D H1DB 107.7
O2D C2D C1D 107.4(10)
O2D C2D H2DA 110.2
C1D C2D H2DA 110.2
O2D C2D H2DB 110.2
C1D C2D H2DB 110.2
H2DA C2D H2DB 108.5
C3D O2D C2D 110.4(10)
O2D C3D H3DA 109.5
O2D C3D H3DB 109.5
H3DA C3D H3DB 109.5
O2D C3D H3DC 109.5
H3DA C3D H3DC 109.5
H3DB C3D H3DC 109.5
C196 O1E C1E 112.0(9)
C2E C1E O1E 121.6(11)
C2E C1E H1EA 106.9
O1E C1E H1EA 106.9
C2E C1E H1EB 106.9
O1E C1E H1EB 106.9
H1EA C1E H1EB 106.7
C1E C2E O2E 115.3(11)
C1E C2E H2EA 108.5
O2E C2E H2EA 108.4
C1E C2E H2EB 108.4
O2E C2E H2EB 108.4
H2EA C2E H2EB 107.5
C2E O2E C3E 105.2(10)
O2E C3E H3EA 109.5
O2E C3E H3EB 109.5
H3EA C3E H3EB 109.5
O2E C3E H3EC 109.5
H3EA C3E H3EC 109.5
H3EB C3E H3EC 109.5
C207 O1F C1F 110.7(11)
O1F C1F C2F 102.9(11)
O1F C1F H1FA 111.2
C2F C1F H1FA 111.2
O1F C1F H1FB 111.2
C2F C1F H1FB 111.2
H1FA C1F H1FB 109.1
O2F C2F C1F 89.1(10)
O2F C2F H2FA 113.8
C1F C2F H2FA 113.8
O2F C2F H2FB 113.8
C1F C2F H2FB 113.8
H2FA C2F H2FB 111.0
C3F O2F C2F 110.3(11)
O2F C3F H3FA 109.5
O2F C3F H3FB 109.5
H3FA C3F H3FB 109.5
O2F C3F H3FC 109.5
H3FA C3F H3FC 109.5
H3FB C3F H3FC 109.5
C212 O1G C1G 119.4(10)
O1G C1G C2G 112.3(10)
O1G C1G H1GA 109.2
C2G C1G H1GA 109.2
O1G C1G H1GB 109.2
C2G C1G H1GB 109.2
H1GA C1G H1GB 107.9
O2G C2G C1G 105.0(11)
O2G C2G H2GA 110.8
C1G C2G H2GA 110.8
O2G C2G H2GB 110.8
C1G C2G H2GB 110.8
H2GA C2G H2GB 108.8
C3G O2G C2G 120.8(12)
O2G C3G H3GA 109.5
O2G C3G H3GB 109.5
H3GA C3G H3GB 109.5
O2G C3G H3GC 109.5
H3GA C3G H3GC 109.5
H3GB C3G H3GC 109.5
C109 O1H C1H 119.2(6)
O1H C1H C2H 114.9(7)
O1H C1H H1HA 108.5
C2H C1H H1HA 108.5
O1H C1H H1HB 108.5
C2H C1H H1HB 108.5
H1HA C1H H1HB 107.5
O2H C2H C1H 116.3(7)
O2H C2H H2HA 108.2
C1H C2H H2HA 108.2
O2H C2H H2HB 108.2
C1H C2H H2HB 108.2
H2HA C2H H2HB 107.4
C2H O2H C3H 112.6(7)
O2H C3H H3HA 109.5
O2H C3H H3HB 109.5
H3HA C3H H3HB 109.5
O2H C3H H3HC 109.5
H3HA C3H H3HC 109.5
H3HB C3H H3HC 109.5
C107 O1J C1J 118.5(6)
O1J C1J C2J 106.9(7)
O1J C1J H1JA 110.3
C2J C1J H1JA 110.3
O1J C1J H1JB 110.3
C2J C1J H1JB 110.3
H1JA C1J H1JB 108.6
O2J C2J C1J 106.9(7)
O2J C2J H2JA 110.3
C1J C2J H2JA 110.3
O2J C2J H2JB 110.3
C1J C2J H2JB 110.3
H2JA C2J H2JB 108.6
C3J O2J C2J 110.8(7)
O2J C3J H3JA 109.5
O2J C3J H3JB 109.5
H3JA C3J H3JB 109.5
O2J C3J H3JC 109.5
H3JA C3J H3JC 109.5
H3JB C3J H3JC 109.5
C160 O1K C1K 115.2(8)
O1K C1K C2K 113.3(8)
O1K C1K H1KA 108.9
C2K C1K H1KA 108.9
O1K C1K H1KB 108.9
C2K C1K H1KB 108.9
H1KA C1K H1KB 107.7
O2K C2K C1K 113.1(9)
O2K C2K H2KA 109.0
C1K C2K H2KA 109.0
O2K C2K H2KB 109.0
C1K C2K H2KB 109.0
H2KA C2K H2KB 107.8
C3K O2K C2K 117.3(9)
O2K C3K H3KA 109.5
O2K C3K H3KB 109.5
H3KA C3K H3KB 109.5
O2K C3K H3KC 109.5
H3KA C3K H3KC 109.5
H3KB C3K H3KC 109.5
C108 O1M C1M 118.2(7)
O1M C1M C2M 111.9(7)
O1M C1M H1MA 109.2
C2M C1M H1MA 109.2
O1M C1M H1MB 109.2
C2M C1M H1MB 109.2
H1MA C1M H1MB 107.9
O2M C2M C1M 108.1(7)
O2M C2M H2MA 110.1
C1M C2M H2MA 110.1
O2M C2M H2MB 110.1
C1M C2M H2MB 110.1
H2MA C2M H2MB 108.4
C2M O2M C3M 113.4(7)
O2M C3M H3MA 109.5
O2M C3M H3MB 109.5
H3MA C3M H3MB 109.5
O2M C3M H3MC 109.5
H3MA C3M H3MC 109.5
H3MB C3M H3MC 109.5
O1S C1S H1SA 109.5
O1S C1S H1SB 109.5
H1SA C1S H1SB 109.5
O1S C1S H1SC 109.5
H1SA C1S H1SC 109.5
H1SB C1S H1SC 109.5
O2S C2S H1SD 109.5
O2S C2S H1SE 109.5
H1SD C2S H1SE 109.5
O2S C2S H1SF 109.5
H1SD C2S H1SF 109.5
H1SE C2S H1SF 109.5
O3S C3S H1SG 109.5
O3S C3S H1SH 109.5
H1SG C3S H1SH 109.5
O3S C3S H1SJ 109.5
H1SG C3S H1SJ 109.5
H1SH C3S H1SJ 109.5
C38 N1 C161 117.5(7)
C38 N1 Pd1 122.0(6)
C161 N1 Pd1 120.5(6)
C53 N2 C92 118.4(7)
C53 N2 Pd1 121.0(6)
C92 N2 Pd1 120.1(5)
C90 N3 C156 117.5(8)
C90 N3 Pd1 122.2(6)
C156 N3 Pd1 120.1(6)
C112 N4 C59 118.9(7)
C112 N4 Pd1 119.4(6)
C59 N4 Pd1 121.5(6)
C106 N5 C78 118.9(7)
C106 N5 Pd2 120.7(6)
C78 N5 Pd2 120.3(5)
C64 N6 C36 118.4(7)
C64 N6 Pd2 120.8(6)
C36 N6 Pd2 120.6(5)
C60 N7 C81 119.2(7)
C60 N7 Pd2 118.2(6)
C81 N7 Pd2 121.7(6)
C67 N8 C120 118.2(8)
C67 N8 Pd2 120.8(6)
C120 N8 Pd2 120.6(6)
O16 N9 O18 119.3(7)
O16 N9 O17 121.0(7)
O18 N9 O17 119.8(7)
O21 N10 O20 120.0(6)
O21 N10 O19 120.0(6)
O20 N10 O19 119.9(6)
O23 N11 O24 121.0(6)
O23 N11 O22 119.3(6)
O24 N11 O22 119.7(6)
O25 N12 O26 120.1(6)
O25 N12 O27 119.5(6)
O26 N12 O27 120.4(6)
C1S O1S H1SK 109.5
C2S O2S H2SK 109.5
C3S O3S H3SK 109.5
N1 Pd1 N4 88.6(3)
N1 Pd1 N3 177.6(3)
N4 Pd1 N3 89.4(3)
N1 Pd1 N2 90.5(3)
N4 Pd1 N2 177.4(3)
N3 Pd1 N2 91.5(3)
N5 Pd2 N6 88.7(3)
N5 Pd2 N8 89.8(3)
N6 Pd2 N8 178.4(3)
N5 Pd2 N7 176.1(3)
N6 Pd2 N7 89.9(3)
N8 Pd2 N7 91.5(3)

loop_
_geom_bond_atom_site_label_1
_geom_bond_atom_site_label_2
_geom_bond_distance
C1 C3 1.416(13)
C1 C10 1.424(14)
C1 C7 1.441(13)
C2 C11 1.402(14)
C2 C26 1.417(14)
C2 C3 1.432(13)
C3 C5 1.414(14)
C4 C14 1.398(13)
C4 C28 1.410(14)
C4 C5 1.441(13)
C5 C8 1.406(13)
C6 C23 1.355(15)
C6 C19 1.421(16)
C6 C24 1.463(16)
C7 C14 1.345(13)
C7 H7A 0.9500
C8 C17 1.404(14)
C8 C20 1.432(13)
C9 C24 1.364(15)
C9 C27 1.447(16)
C9 C16 1.469(16)
C10 C13 1.365(13)
C10 C15 1.487(14)
C11 C13 1.384(14)
C11 H11A 0.9500
C12 C22 1.334(15)
C12 C24 1.425(16)
C12 C18 1.459(16)
C13 H13A 0.9500
C14 H14A 0.9500
C15 H15A 0.9800
C15 H15B 0.9800
C15 H15C 0.9800
C16 C30 1.356(15)
C16 C32 1.397(15)
C17 C29 1.386(14)
C17 H17A 0.9500
C18 C32 1.355(15)
C18 H18A 0.9500
C19 C25 1.375(15)
C19 H19A 0.9500
C20 C26 1.361(14)
C20 H20A 0.9500
C21 C23 1.364(16)
C21 C22 1.457(16)
C21 H21A 0.9500
C22 H22A 0.9500
C23 C34 1.553(17)
C25 C27 1.456(16)
C25 H25A 0.9500
C26 H26A 0.9500
C27 C31 1.327(15)
C28 C29 1.334(14)
C28 H28A 0.9500
C29 H29A 0.9500
C30 C33 1.401(16)
C30 H30A 0.9500
C31 C33 1.391(16)
C31 H31A 0.9500
C32 H32A 0.9500
C33 H33A 0.9500
C34 H34A 0.9800
C34 H34B 0.9800
C34 H34C 0.9800
C35 C58 1.392(12)
C35 C123 1.428(12)
C35 C45 1.438(12)
C36 N6 1.346(10)
C36 C68 1.383(11)
C36 H36A 0.9500
C38 N1 1.355(11)
C38 C72 1.379(12)
C38 H38A 0.9500
C39 C58 1.409(12)
C39 C122 1.413(12)
C39 C119 1.457(12)
C40 C54 1.387(12)
C40 C105 1.440(12)
C40 C147 1.448(12)
C41 C42 1.402(12)
C41 C61 1.417(12)
C41 C94 1.447(12)
C42 C86 1.404(12)
C42 C93 1.510(11)
C43 C168 1.360(12)
C43 C176 1.430(12)
C43 H43A 0.9500
C44 C182 1.405(13)
C44 C146 1.415(13)
C44 C183 1.426(14)
C45 C132 1.376(12)
C45 H45A 0.9500
C46 C111 1.367(12)
C46 C143 1.428(11)
C46 H46A 0.9500
C47 C139 1.388(12)
C47 C72 1.392(12)
C47 H47A 0.9500
C48 C54 1.392(12)
C48 C133 1.422(12)
C48 C143 1.441(11)
C49 C53 1.392(11)
C49 C51 1.401(12)
C49 C63 1.484(11)
C50 C150 1.414(12)
C50 C70 1.431(12)
C50 C141 1.438(12)
C51 C142 1.388(12)
C51 H51A 0.9500
C52 C148 1.402(13)
C52 C76 1.432(13)
C52 C97 1.433(13)
C53 N2 1.342(10)
C53 H53A 0.9500
C54 C103 1.498(12)
C55 C191 1.376(11)
C55 C93 1.392(11)
C55 H55A 0.9500
C56 C77 1.366(12)
C56 C59 1.382(12)
C56 C148 1.484(12)
C57 C107 1.382(12)
C57 C109 1.389(11)
C57 H57A 0.9500
C58 C91 1.482(12)
C59 N4 1.347(11)
C59 H59A 0.9500
C60 N7 1.339(10)
C60 C84 1.379(12)
C60 H60A 0.9500
C61 C127 1.354(12)
C61 H61A 0.9500
C62 C143 1.403(12)
C62 C147 1.409(12)
C62 C191 1.497(11)
C63 C151 1.400(12)
C63 C94 1.405(12)
C64 N6 1.339(10)
C64 C74 1.377(12)
C64 H64A 0.9500
C65 C74 1.359(12)
C65 C68 1.387(12)
C65 H65A 0.9500
C66 C187 1.391(14)
C66 C97 1.409(13)
C66 C137 1.501(13)
C67 N8 1.339(11)
C67 C200 1.374(12)
C67 H67A 0.9500
C68 C102 1.485(12)
C69 C159 1.391(12)
C69 C168 1.431(12)
C69 C155 1.439(12)
C70 C102 1.388(12)
C70 C135 1.453(12)
C71 C186 1.360(15)
C71 C190 1.399(14)
C71 H71A 0.9500
C72 C96 1.486(12)
C73 C149 1.424(13)
C73 C118 1.428(12)
C73 C185 1.441(13)
C74 H74A 0.9500
C75 C104 1.384(12)
C75 C91 1.392(12)
C75 H75A 0.9500
C76 C208 1.345(14)
C76 H76A 0.9500
C77 C82 1.390(12)
C77 H77A 0.9500
C78 N5 1.362(11)
C78 C138 1.379(12)
C78 H78A 0.9500
C79 C102 1.403(11)
C79 C117 1.438(12)
C79 C178 1.449(12)
C80 C89 1.357(12)
C80 C125 1.404(12)
C80 H80A 0.9500
C81 N7 1.366(10)
C81 C103 1.378(12)
C81 H81A 0.9500
C82 C112 1.370(12)
C82 H82A 0.9500
C83 C108 1.366(12)
C83 C160 1.402(13)
C83 H83A 0.9500
C84 C113 1.370(12)
C84 H84A 0.9500
C85 C163 1.350(12)
C85 C123 1.426(12)
C85 H85A 0.9500
C86 C89 1.426(11)
C86 C151 1.453(11)
C87 C90 1.381(12)
C87 C129 1.395(12)
C87 C144 1.500(13)
C88 C203 1.377(13)
C88 C119 1.430(12)
C88 H88A 0.9500
C89 H89A 0.9500
C90 N3 1.344(11)
C90 H90A 0.9500
C91 C160 1.404(12)
C92 N2 1.346(11)
C92 C142 1.368(12)
C92 H92A 0.9500
C93 C109 1.389(11)
C94 C110 1.436(12)
C95 C176 1.372(13)
C95 C155 1.432(12)
C95 H95A 0.9500
C96 C119 1.402(12)
C96 C123 1.422(11)
C97 C175 1.413(14)
C98 C159 1.413(12)
C98 C181 1.426(13)
C98 C130 1.449(12)
C99 C120 1.386(12)
C99 C145 1.397(13)
C99 C118 1.453(13)
C100 C169 1.387(12)
C100 C106 1.390(12)
C100 C159 1.490(12)
C101 C193 1.423(13)
C101 C197 1.429(13)
C101 C134 1.428(14)
C103 C113 1.403(12)
C104 C108 1.392(12)
C104 C150 1.498(12)
C105 C172 1.361(12)
C105 H10A 0.9500
C106 N5 1.355(10)
C106 H10B 0.9500
C107 O1J 1.374(10)
C107 C191 1.393(11)
C108 O1M 1.369(10)
C109 O1H 1.377(10)
C110 C171 1.356(13)
C110 H11B 0.9500
C111 C115 1.405(12)
C111 H11C 0.9500
C112 N4 1.335(11)
C112 H11D 0.9500
C113 H11E 0.9500
C114 C155 1.387(13)
C114 C130 1.404(13)
C114 C180 1.499(13)
C115 C133 1.359(12)
C115 H11F 0.9500
C116 C149 1.359(12)
C116 C165 1.410(13)
C116 H11G 0.9500
C117 C179 1.361(12)
C117 H11H 0.9500
C118 C134 1.418(13)
C120 N8 1.344(11)
C120 H12A 0.9500
C122 C166 1.372(12)
C122 H12B 0.9500
C124 C128 1.347(12)
C124 C179 1.401(12)
C124 H12C 0.9500
C125 C157 1.370(12)
C125 H12D 0.9500
C126 C144 1.404(13)
C126 C153 1.423(14)
C126 C140 1.439(14)
C127 C171 1.419(13)
C127 H12E 0.9500
C128 C178 1.434(11)
C128 H12F 0.9500
C129 C174 1.402(12)
C129 H12G 0.9500
C130 C184 1.414(13)
C131 C165 1.328(13)
C131 C185 1.439(13)
C131 H13B 0.9500
C132 C163 1.399(12)
C132 H13C 0.9500
C133 H13D 0.9500
C134 C220 1.425(13)
C135 C204 1.348(12)
C135 H13E 0.9500
C136 C197 1.361(14)
C136 C164 1.382(14)
C136 H13F 0.9500
C137 C195 1.386(13)
C137 C199 1.388(13)
C138 C169 1.374(12)
C138 H13G 0.9500
C139 C161 1.359(12)
C139 H13H 0.9500
C140 C182 1.389(14)
C140 C219 1.422(14)
C141 C177 1.370(12)
C141 H14B 0.9500
C142 H14C 0.9500
C144 C146 1.410(13)
C145 C200 1.391(13)
C145 H14D 0.9500
C146 C209 1.426(13)
C147 C201 1.429(12)
C148 C188 1.423(13)
C149 H14E 0.9500
C150 C178 1.381(12)
C151 C157 1.409(12)
C153 C206 1.345(13)
C153 H15D 0.9500
C156 C174 1.350(12)
C156 N3 1.358(11)
C156 H15E 0.9500
C157 H15F 0.9500
C160 O1K 1.377(11)
C161 N1 1.365(10)
C161 H16A 0.9500
C162 C196 1.379(14)
C162 C195 1.383(14)
C162 H16B 0.9500
C163 H16C 0.9500
C164 C220 1.354(13)
C164 H16D 0.9500
C165 H16E 0.9500
C166 C203 1.400(13)
C166 H16F 0.9500
C168 H16G 0.9500
C169 H16H 0.9500
C171 H17B 0.9500
C172 C217 1.431(13)
C172 H17C 0.9500
C174 H17D 0.9500
C175 C221 1.346(13)
C175 H17E 0.9500
C176 H17F 0.9500
C177 C204 1.402(13)
C177 H17G 0.9500
C179 H17H 0.9500
C180 C196 1.384(13)
C180 C199 1.385(13)
C181 C192 1.336(13)
C181 H18B 0.9500
C182 C186 1.503(14)
C183 C194 1.349(13)
C183 H18C 0.9500
C184 C189 1.361(13)
C184 H18D 0.9500
C185 C193 1.399(13)
C186 C207 1.373(15)
C187 C225 1.421(14)
C187 C188 1.427(13)
C188 C198 1.437(14)
C189 C192 1.415(13)
C189 H18E 0.9500
C190 C212 1.367(15)
C190 C193 1.473(14)
C192 H19B 0.9500
C194 C223 1.414(14)
C194 H19C 0.9500
C195 O1D 1.373(12)
C196 O1E 1.377(12)
C197 H19D 0.9500
C198 C215 1.349(14)
C198 H19E 0.9500
C199 H19F 0.9500
C200 H20B 0.9500
C201 C217 1.352(12)
C201 H20C 0.9500
C203 H20D 0.9500
C204 H20E 0.9500
C206 C222 1.389(15)
C206 H20F 0.9500
C207 O1F 1.378(15)
C207 C231 1.389(17)
C208 C221 1.399(14)
C208 H20G 0.9500
C209 C223 1.360(13)
C209 H20H 0.9500
C212 O1G 1.353(14)
C212 C231 1.395(17)
C215 C233 1.444(15)
C215 H21B 0.9500
C217 H21C 0.9500
C219 C222 1.384(15)
C219 H21D 0.9500
C220 H22B 0.9500
C221 H22C 0.9500
C222 H22D 0.9500
C223 H22E 0.9500
C225 C233 1.356(15)
C225 H22F 0.9500
C231 H23A 0.9500
C233 H23B 0.9500
O1D C1D 1.439(10)
C1D C2D 1.444(12)
C1D H1DA 0.9900
C1D H1DB 0.9900
C2D O2D 1.409(11)
C2D H2DA 0.9900
C2D H2DB 0.9900
O2D C3D 1.397(12)
C3D H3DA 0.9800
C3D H3DB 0.9800
C3D H3DC 0.9800
O1E C1E 1.392(11)
C1E C2E 1.383(12)
C1E H1EA 0.9900
C1E H1EB 0.9900
C2E O2E 1.390(11)
C2E H2EA 0.9900
C2E H2EB 0.9900
O2E C3E 1.416(12)
C3E H3EA 0.9800
C3E H3EB 0.9800
C3E H3EC 0.9800
O1F C1F 1.406(12)
C1F C2F 1.496(13)
C1F H1FA 0.9900
C1F H1FB 0.9900
C2F O2F 1.415(12)
C2F H2FA 0.9900
C2F H2FB 0.9900
O2F C3F 1.386(12)
C3F H3FA 0.9800
C3F H3FB 0.9800
C3F H3FC 0.9800
O1G C1G 1.449(11)
C1G C2G 1.469(13)
C1G H1GA 0.9900
C1G H1GB 0.9900
C2G O2G 1.415(12)
C2G H2GA 0.9900
C2G H2GB 0.9900
O2G C3G 1.365(12)
C3G H3GA 0.9800
C3G H3GB 0.9800
C3G H3GC 0.9800
O1H C1H 1.437(8)
C1H C2H 1.478(10)
C1H H1HA 0.9900
C1H H1HB 0.9900
C2H O2H 1.414(9)
C2H H2HA 0.9900
C2H H2HB 0.9900
O2H C3H 1.420(9)
C3H H3HA 0.9800
C3H H3HB 0.9800
C3H H3HC 0.9800
O1J C1J 1.434(8)
C1J C2J 1.478(10)
C1J H1JA 0.9900
C1J H1JB 0.9900
C2J O2J 1.422(9)
C2J H2JA 0.9900
C2J H2JB 0.9900
O2J C3J 1.405(9)
C3J H3JA 0.9800
C3J H3JB 0.9800
C3J H3JC 0.9800
O1K C1K 1.401(10)
C1K C2K 1.436(11)
C1K H1KA 0.9900
C1K H1KB 0.9900
C2K O2K 1.427(10)
C2K H2KA 0.9900
C2K H2KB 0.9900
O2K C3K 1.396(11)
C3K H3KA 0.9800
C3K H3KB 0.9800
C3K H3KC 0.9800
O1M C1M 1.435(9)
C1M C2M 1.470(10)
C1M H1MA 0.9900
C1M H1MB 0.9900
C2M O2M 1.409(9)
C2M H2MA 0.9900
C2M H2MB 0.9900
O2M C3M 1.414(9)
C3M H3MA 0.9800
C3M H3MB 0.9800
C3M H3MC 0.9800
C1S O1S 1.343(16)
C1S H1SA 0.9800
C1S H1SB 0.9800
C1S H1SC 0.9800
C2S O2S 1.363(15)
C2S H1SD 0.9800
C2S H1SE 0.9800
C2S H1SF 0.9800
C3S O3S 1.356(16)
C3S H1SG 0.9800
C3S H1SH 0.9800
C3S H1SJ 0.9800
N1 Pd1 2.012(7)
N2 Pd1 2.040(7)
N3 Pd1 2.026(7)
N4 Pd1 2.024(7)
N5 Pd2 2.010(7)
N6 Pd2 2.018(7)
N7 Pd2 2.027(7)
N8 Pd2 2.025(7)
N9 O16 1.226(7)
N9 O18 1.237(7)
N9 O17 1.245(7)
N10 O21 1.230(6)
N10 O20 1.234(6)
N10 O19 1.237(6)
N11 O23 1.226(6)
N11 O24 1.227(6)
N11 O22 1.234(6)
N12 O25 1.232(6)
N12 O26 1.234(6)
N12 O27 1.239(6)
O1S H1SK 0.8400
O2S H2SK 0.8400
O3S H3SK 0.8400
